data_4001995
loop_
_publ_author_name
'Srivastava, Anant Kumar'
'Praveenkumar, B.'
'Mahawar, Indra Kumar'
'Divya, Pillutla'
'Shalini, S.'
'Boomishankar, Ramamoorthy'

_publ_section_title
;
 Anion Driven [CuIIL2]nFrameworks: Crystal Structures,
 Guest-Encapsulation, Dielectric, and Possible Ferroelectric Properties
;
_journal_issue 12
_journal_name_full 'Chemistry of Materials'
_journal_page_first 3811
_journal_paper_doi 10.1021/cm5014575
_journal_volume 26
_journal_year 2014
_chemical_formula_sum 'C144 H163 Cu4 N44 O47 P9'
_chemical_formula_weight 3795.06
_chemical_name_systematic
;
 ?
;
_space_group_crystal_system monoclinic
_space_group_IT_number 14
_space_group_name_Hall '-P 2yn'
_space_group_name_H-M_alt 'P 1 21/n 1'
_symmetry_space_group_name_Hall '-P 2yn'
_symmetry_space_group_name_H-M 'P 1 21/n 1'
_atom_sites_solution_hydrogens geom
_audit_creation_method SHELXL-2013
_cell_angle_alpha 90
_cell_angle_beta 103.819(3)
_cell_angle_gamma 90
_cell_formula_units_Z 4
_cell_length_a 20.8422(11)
_cell_length_b 23.7059(12)
_cell_length_c 38.839(2)
_cell_measurement_reflns_used 9024
_cell_measurement_temperature 150(2)
_cell_measurement_theta_max 58.48
_cell_measurement_theta_min 2.87
_cell_volume 18634.3(17)
_computing_cell_refinement 'Bruker SAINT'
_computing_data_collection 'Bruker APEX2'
_computing_data_reduction 'Bruker SAINT'
_computing_molecular_graphics 'Bruker SHELXTL'
_computing_publication_material 'Bruker SHELXTL'
_computing_structure_refinement 'SHELXL-97 (Sheldrick, 2008)'
_computing_structure_solution 'SHELXS-97 (Sheldrick, 2008)'
_diffrn_ambient_temperature 150(2)
_diffrn_measured_fraction_theta_full 0.990
_diffrn_measured_fraction_theta_max 0.983
_diffrn_measurement_device_type 'Bruker APEX-II CCD'
_diffrn_measurement_method 'Omega and phi scans'
_diffrn_radiation_type CuK\a
_diffrn_radiation_wavelength 1.54178
_diffrn_reflns_av_R_equivalents 0.1145
_diffrn_reflns_av_unetI/netI 0.0818
_diffrn_reflns_Laue_measured_fraction_full 0.990
_diffrn_reflns_Laue_measured_fraction_max 0.983
_diffrn_reflns_limit_h_max 24
_diffrn_reflns_limit_h_min -25
_diffrn_reflns_limit_k_max 26
_diffrn_reflns_limit_k_min -28
_diffrn_reflns_limit_l_max 46
_diffrn_reflns_limit_l_min -46
_diffrn_reflns_number 272566
_diffrn_reflns_point_group_measured_fraction_full 0.990
_diffrn_reflns_point_group_measured_fraction_max 0.983
_diffrn_reflns_theta_full 67.679
_diffrn_reflns_theta_max 68.435
_diffrn_reflns_theta_min 8.870
_diffrn_source 'fine-focus sealed tube'
_exptl_absorpt_coefficient_mu 1.970
_exptl_absorpt_correction_T_max 0.7531
_exptl_absorpt_correction_T_min 0.5804
_exptl_absorpt_correction_type multi-scan
_exptl_absorpt_process_details SADABS
_exptl_crystal_colour blue
_exptl_crystal_density_diffrn 1.353
_exptl_crystal_density_method 'not measured'
_exptl_crystal_description block
_exptl_crystal_F_000 7848
_exptl_crystal_size_max 0.18
_exptl_crystal_size_mid 0.15
_exptl_crystal_size_min 0.11
_platon_squeeze_details
;
;
_refine_diff_density_max 1.194
_refine_diff_density_min -1.084
_refine_diff_density_rms 0.133
_refine_ls_extinction_method none
_refine_ls_goodness_of_fit_ref 1.375
_refine_ls_hydrogen_treatment constr
_refine_ls_matrix_type full
_refine_ls_number_parameters 1907
_refine_ls_number_reflns 33662
_refine_ls_number_restraints 2486
_refine_ls_restrained_S_all 1.350
_refine_ls_R_factor_all 0.1994
_refine_ls_R_factor_gt 0.1434
_refine_ls_shift/su_max 0.000
_refine_ls_shift/su_mean 0.000
_refine_ls_structure_factor_coef Fsqd
_refine_ls_weighting_details 'w=1/[\s^2^(Fo^2^)+(0.2100P)^2^] where P=(Fo^2^+2Fc^2^)/3'
_refine_ls_weighting_scheme calc
_refine_ls_wR_factor_gt 0.4063
_refine_ls_wR_factor_ref 0.4299
_reflns_Friedel_coverage 0.000
_reflns_number_gt 18084
_reflns_number_total 33662
_reflns_threshold_expression 'I > 2\s(I)'
_cod_data_source_file compound_2_sq.cif
_cod_data_source_block compound_2_sq
_cod_depositor_comments 'Adding full bibliography for 4001992--4001997.cif.'
_cod_original_cell_volume 18634.1(17)
_cod_database_code 4001995
_shelx_space_group_comment
;
The symmetry employed for this shelxl refinement is uniquely defined
by the following loop, which should always be used as a source of
symmetry information in preference to the above space-group names.
They are only intended as comments.
;
_shelxl_version_number 2013-3

loop_
_space_group_symop_operation_xyz
'x, y, z'
'-x+1/2, y+1/2, -z+1/2'
'-x, -y, -z'
'x-1/2, -y-1/2, z-1/2'

loop_
_atom_site_label
_atom_site_type_symbol
_atom_site_fract_x
_atom_site_fract_y
_atom_site_fract_z
_atom_site_U_iso_or_equiv
_atom_site_adp_type
_atom_site_occupancy
_atom_site_site_symmetry_order
_atom_site_calc_flag
_atom_site_refinement_flags_posn
_atom_site_refinement_flags_adp
_atom_site_refinement_flags_occupancy
_atom_site_disorder_assembly
_atom_site_disorder_group
Cu1 Cu 0.40980(6) 0.25285(5) 0.36372(3) 0.0579(3) Uani 1 1 d . . . . .
Cu2 Cu 0.69540(9) -0.00842(6) 0.36964(4) 0.0823(5) Uani 1 1 d . . . . .
Cu3 Cu 0.56924(6) -0.00695(6) 0.13099(4) 0.0643(4) Uani 1 1 d . . . . .
Cu4 Cu 0.31009(6) 0.25555(5) 0.12727(3) 0.0590(3) Uani 1 1 d . . . . .
O1C O 0.4458(3) 0.1973(2) 0.32436(15) 0.0659(15) Uani 1 1 d . . . . .
O2C O 0.6164(4) 0.0433(3) 0.32635(17) 0.088(2) Uani 1 1 d . . . . .
O3C O 0.5313(3) 0.0434(3) 0.17333(19) 0.0811(18) Uani 1 1 d . . . . .
O4C O 0.3882(3) 0.2029(3) 0.16831(16) 0.0790(18) Uani 1 1 d . . . . .
P1 P 0.69110(12) 0.23246(12) 0.38691(6) 0.0680(6) Uani 1 1 d D U . . .
O1 O 0.6467(4) 0.2291(6) 0.3497(2) 0.061(3) Uiso 0.69(3) 1 d D U P A 1
O1' O 0.6569(9) 0.2024(11) 0.3541(4) 0.055(7) Uiso 0.31(3) 1 d D U P A 2
P2 P 0.43505(16) 0.01929(13) 0.38876(9) 0.0923(9) Uani 1 1 d D U . . .
O2 O 0.4477(6) 0.0421(7) 0.3544(3) 0.084(4) Uiso 0.69(3) 1 d D U P A 1
O2' O 0.4422(11) 0.0139(14) 0.3526(4) 0.071(8) Uiso 0.31(3) 1 d D U P A 2
P4 P 0.52699(14) -0.13005(14) 0.25385(8) 0.0859(8) Uani 1 1 d D U . . .
O4 O 0.4999(6) -0.0762(4) 0.2461(4) 0.077(4) Uiso 0.69(3) 1 d D U P A 1
O4' O 0.5199(18) -0.0672(6) 0.2579(10) 0.098(10) Uiso 0.31(3) 1 d D U P A 2
P3 P 0.75226(14) 0.09270(12) 0.25070(8) 0.0792(7) Uani 1 1 d . . . . .
P5 P 0.57125(12) 0.23356(12) 0.10798(7) 0.0735(7) Uani 1 1 d . . . . .
P6 P 0.28611(11) 0.01319(10) 0.10306(6) 0.0614(6) Uani 1 1 d . . . . .
P7 P 0.47773(13) 0.37290(12) 0.24666(6) 0.0715(7) Uani 1 1 d . . . . .
P8 P 0.24316(13) 0.14865(11) 0.24585(7) 0.0707(7) Uani 1 1 d . . . . .
O3 O 0.6825(4) 0.0967(4) 0.2536(2) 0.107(2) Uani 1 1 d . . . . .
O5 O 0.5692(4) 0.2109(3) 0.14330(18) 0.086(2) Uani 1 1 d . . . . .
O6 O 0.3099(3) 0.0376(3) 0.13832(17) 0.0782(18) Uani 1 1 d . . . . .
O7 O 0.4948(3) 0.3144(3) 0.24170(16) 0.0821(19) Uani 1 1 d . . . . .
O8 O 0.3152(3) 0.1476(3) 0.24687(18) 0.0780(18) Uani 1 1 d . . . . .
N1 N 0.6637(3) 0.2023(3) 0.4181(2) 0.0628(18) Uani 1 1 d . . . . .
H1 H 0.6917 0.1800 0.4324 0.075 Uiso 1 1 calc R U . . .
C11 C 0.6003(4) 0.2076(3) 0.4249(2) 0.0495(18) Uani 1 1 d . . . . .
C12 C 0.5452(4) 0.2230(3) 0.3988(2) 0.055(2) Uani 1 1 d . . . . .
H12 H 0.5510 0.2292 0.3756 0.065 Uiso 1 1 calc R U . . .
N13 N 0.4836(4) 0.2299(3) 0.40389(16) 0.0522(16) Uani 1 1 d . . . . .
C14 C 0.4770(4) 0.2203(4) 0.4362(2) 0.061(2) Uani 1 1 d . . . . .
H14 H 0.4344 0.2243 0.4407 0.073 Uiso 1 1 calc R U . . .
C15 C 0.5295(5) 0.2044(4) 0.4644(2) 0.070(2) Uani 1 1 d . . . . .
H15 H 0.5225 0.1984 0.4874 0.083 Uiso 1 1 calc R U . . .
C16 C 0.5887(4) 0.1978(4) 0.4583(2) 0.061(2) Uani 1 1 d . . . . .
H16 H 0.6243 0.1863 0.4772 0.073 Uiso 1 1 calc R U . . .
N2 N 0.7663(4) 0.2090(3) 0.3939(2) 0.073(2) Uani 1 1 d . . . . .
H2 H 0.7977 0.2347 0.3987 0.088 Uiso 1 1 calc R U . . .
C21 C 0.7875(5) 0.1534(4) 0.3934(3) 0.075(3) Uani 1 1 d . . . . .
C22 C 0.7436(5) 0.1087(4) 0.3827(3) 0.072(3) Uani 1 1 d . . . . .
H22 H 0.6976 0.1168 0.3767 0.087 Uiso 1 1 calc R U . . .
N23 N 0.7624(5) 0.0561(3) 0.3806(2) 0.076(2) Uani 1 1 d . . . . .
C24 C 0.8271(7) 0.0432(5) 0.3881(3) 0.094(3) Uani 1 1 d . . . . .
H24 H 0.8395 0.0055 0.3846 0.113 Uiso 1 1 calc R U . . .
C25 C 0.8765(6) 0.0825(5) 0.4008(4) 0.098(4) Uani 1 1 d . . . . .
H25 H 0.9217 0.0721 0.4087 0.118 Uiso 1 1 calc R U . . .
C26 C 0.8546(6) 0.1410(5) 0.4014(3) 0.085(3) Uani 1 1 d . . . . .
H26 H 0.8862 0.1705 0.4072 0.103 Uiso 1 1 calc R U . . .
N3 N 0.3632(4) 0.0399(3) 0.3963(3) 0.084(2) Uani 1 1 d . . . . .
H3 H 0.3376 0.0144 0.4026 0.100 Uiso 1 1 calc R U . . .
C31 C 0.3420(5) 0.0961(4) 0.3930(2) 0.069(2) Uani 1 1 d . . . . .
C32 C 0.3738(5) 0.1380(4) 0.3801(2) 0.065(2) Uani 1 1 d . . . . .
H32 H 0.4130 0.1291 0.3729 0.077 Uiso 1 1 calc R U . . .
N33 N 0.3520(4) 0.1923(3) 0.37716(18) 0.0648(19) Uani 1 1 d . . . . .
C34 C 0.2957(4) 0.2047(4) 0.3858(3) 0.067(2) Uani 1 1 d . . . . .
H34 H 0.2799 0.2424 0.3835 0.080 Uiso 1 1 calc R U . . .
C35 C 0.2598(5) 0.1637(4) 0.3982(3) 0.087(3) Uani 1 1 d . . . . .
H35 H 0.2191 0.1731 0.4037 0.104 Uiso 1 1 calc R U . . .
C36 C 0.2833(5) 0.1091(4) 0.4024(3) 0.088(3) Uani 1 1 d . . . . .
H36 H 0.2597 0.0808 0.4116 0.106 Uiso 1 1 calc R U . . .
N4 N 0.4911(4) 0.0483(3) 0.4218(2) 0.073(2) Uani 1 1 d . . . . .
H4 H 0.4759 0.0700 0.4364 0.088 Uiso 1 1 calc R U . . .
C41 C 0.5588(5) 0.0420(3) 0.4288(2) 0.062(2) Uani 1 1 d . . . . .
C42 C 0.5912(5) 0.0243(4) 0.4025(2) 0.065(2) Uani 1 1 d . . . . .
H42 H 0.5655 0.0164 0.3793 0.077 Uiso 1 1 calc R U . . .
N43 N 0.6549(4) 0.0185(3) 0.4091(2) 0.0657(19) Uani 1 1 d . . . . .
C44 C 0.6945(5) 0.0304(4) 0.4415(3) 0.075(3) Uani 1 1 d . . . . .
H44 H 0.7410 0.0256 0.4461 0.090 Uiso 1 1 calc R U . . .
C45 C 0.6646(7) 0.0498(5) 0.4673(3) 0.090(3) Uani 1 1 d . . . . .
H45 H 0.6916 0.0608 0.4896 0.108 Uiso 1 1 calc R U . . .
C46 C 0.5972(6) 0.0536(4) 0.4619(2) 0.068(3) Uani 1 1 d . . . . .
H46 H 0.5777 0.0641 0.4807 0.081 Uiso 1 1 calc R U . . .
N5 N 0.7771(4) 0.0277(3) 0.2536(2) 0.071(2) Uani 1 1 d . . . . .
H5 H 0.7967 0.0164 0.2371 0.085 Uiso 1 1 calc R U . . .
C51 C 0.7716(4) -0.0122(4) 0.2785(2) 0.060(2) Uani 1 1 d . . . . .
C52 C 0.7468(5) 0.0004(4) 0.3062(3) 0.074(3) Uani 1 1 d . . . . .
H52 H 0.7337 0.0384 0.3083 0.088 Uiso 1 1 calc R U . . .
N53 N 0.7385(4) -0.0365(3) 0.3320(2) 0.072(2) Uani 1 1 d . . . . .
C54 C 0.7542(5) -0.0901(4) 0.3287(2) 0.077(3) Uani 1 1 d . . . . .
H54 H 0.7461 -0.1175 0.3450 0.092 Uiso 1 1 calc R U . . .
C55 C 0.7839(5) -0.1064(4) 0.3002(3) 0.075(3) Uani 1 1 d . . . . .
H55 H 0.7985 -0.1440 0.2986 0.090 Uiso 1 1 calc R U . . .
C56 C 0.7905(4) -0.0682(4) 0.2759(2) 0.061(2) Uani 1 1 d . . . . .
H56 H 0.8083 -0.0794 0.2567 0.073 Uiso 1 1 calc R U . . .
N6 N 0.7666(5) 0.1137(4) 0.2136(2) 0.097(3) Uani 1 1 d . . . . .
H6 H 0.7970 0.1400 0.2151 0.117 Uiso 1 1 calc R U . . .
C61 C 0.7367(4) 0.0950(4) 0.1799(3) 0.070(3) Uani 1 1 d . . . . .
C62 C 0.6801(4) 0.0585(4) 0.1720(3) 0.066(2) Uani 1 1 d . . . . .
H62 H 0.6619 0.0459 0.1908 0.079 Uiso 1 1 calc R U . . .
N63 N 0.6529(3) 0.0422(3) 0.13994(19) 0.0550(16) Uani 1 1 d . . . . .
C64 C 0.6800(4) 0.0548(4) 0.1131(3) 0.068(2) Uani 1 1 d . . . . .
H64 H 0.6585 0.0424 0.0900 0.082 Uiso 1 1 calc R U . . .
C65 C 0.7379(5) 0.0849(4) 0.1174(3) 0.076(3) Uani 1 1 d . . . . .
H65 H 0.7569 0.0924 0.0980 0.092 Uiso 1 1 calc R U . . .
C66 C 0.7671(5) 0.1040(5) 0.1513(3) 0.086(3) Uani 1 1 d . . . . .
H66 H 0.8082 0.1233 0.1554 0.103 Uiso 1 1 calc R U . . .
N7 N 0.5304(4) -0.1597(4) 0.2926(2) 0.079(2) Uani 1 1 d . . . . .
H7 H 0.5064 -0.1904 0.2920 0.095 Uiso 1 1 calc R U . . .
C71 C 0.5664(5) -0.1430(4) 0.3267(3) 0.071(2) Uani 1 1 d . . . . .
C72 C 0.6034(5) -0.0942(4) 0.3324(2) 0.068(2) Uani 1 1 d . . . . .
H72 H 0.6032 -0.0706 0.3125 0.081 Uiso 1 1 calc R U . . .
N73 N 0.6385(4) -0.0784(3) 0.3631(2) 0.073(2) Uani 1 1 d . . . . .
C74 C 0.6355(5) -0.1088(4) 0.3912(3) 0.078(3) Uani 1 1 d . . . . .
H74 H 0.6593 -0.0969 0.4140 0.093 Uiso 1 1 calc R U . . .
C75 C 0.5975(6) -0.1588(5) 0.3877(3) 0.084(3) Uani 1 1 d . . . . .
H75 H 0.5956 -0.1807 0.4079 0.101 Uiso 1 1 calc R U . . .
C76 C 0.5647(6) -0.1743(4) 0.3558(3) 0.075(3) Uani 1 1 d . . . . .
H76 H 0.5393 -0.2080 0.3530 0.091 Uiso 1 1 calc R U . . .
N8 N 0.6018(4) -0.1356(3) 0.2484(2) 0.074(2) Uani 1 1 d . . . . .
H8 H 0.6304 -0.1523 0.2657 0.088 Uiso 1 1 calc R U . . .
C81 C 0.6258(5) -0.1180(4) 0.2209(2) 0.062(2) Uani 1 1 d . . . . .
C82 C 0.5940(4) -0.0792(4) 0.1958(2) 0.062(2) Uani 1 1 d . . . . .
H82 H 0.5538 -0.0632 0.1986 0.075 Uiso 1 1 calc R U . . .
N83 N 0.6173(3) -0.0625(3) 0.16697(19) 0.0574(17) Uani 1 1 d . . . . .
C84 C 0.6734(5) -0.0843(4) 0.1633(3) 0.074(3) Uani 1 1 d . . . . .
H84 H 0.6905 -0.0734 0.1437 0.089 Uiso 1 1 calc R U . . .
C85 C 0.7086(5) -0.1240(4) 0.1882(3) 0.070(2) Uani 1 1 d . . . . .
H85 H 0.7496 -0.1389 0.1857 0.084 Uiso 1 1 calc R U . . .
C86 C 0.6834(4) -0.1401(4) 0.2151(2) 0.066(2) Uani 1 1 d . . . . .
H86 H 0.7062 -0.1680 0.2310 0.079 Uiso 1 1 calc R U . . .
N9 N 0.5225(4) 0.2004(4) 0.0744(2) 0.079(2) Uani 1 1 d . . . . .
H9 H 0.4983 0.2220 0.0578 0.095 Uiso 1 1 calc R U . . .
C91 C 0.5149(4) 0.1412(4) 0.0690(3) 0.068(2) Uani 1 1 d . . . . .
C92 C 0.5328(4) 0.1029(5) 0.0964(3) 0.076(3) Uani 1 1 d . . . . .
H92 H 0.5498 0.1164 0.1198 0.091 Uiso 1 1 calc R U . . .
N93 N 0.5270(3) 0.0481(3) 0.09077(19) 0.0615(18) Uani 1 1 d . . . . .
C94 C 0.4992(4) 0.0283(5) 0.0585(3) 0.075(3) Uani 1 1 d . . . . .
H94 H 0.4931 -0.0112 0.0551 0.090 Uiso 1 1 calc R U . . .
C95 C 0.4796(5) 0.0632(6) 0.0307(3) 0.088(3) Uani 1 1 d . . . . .
H95 H 0.4605 0.0485 0.0078 0.105 Uiso 1 1 calc R U . . .
C96 C 0.4877(5) 0.1218(5) 0.0358(3) 0.087(3) Uani 1 1 d . . . . .
H96 H 0.4745 0.1472 0.0165 0.104 Uiso 1 1 calc R U . . .
N10 N 0.5473(4) 0.2995(4) 0.1017(3) 0.090(3) Uani 1 1 d . . . . .
H10 H 0.5765 0.3240 0.0978 0.108 Uiso 1 1 calc R U . . .
C101 C 0.4843(5) 0.3204(4) 0.1021(3) 0.072(3) Uani 1 1 d . . . . .
C102 C 0.4389(4) 0.2888(4) 0.1139(3) 0.072(2) Uani 1 1 d . . . . .
H102 H 0.4505 0.2512 0.1214 0.086 Uiso 1 1 calc R U . . .
N103 N 0.3782(4) 0.3079(3) 0.1153(2) 0.0644(19) Uani 1 1 d . . . . .
C104 C 0.3648(5) 0.3631(4) 0.1073(2) 0.070(2) Uani 1 1 d . . . . .
H104 H 0.3236 0.3785 0.1090 0.084 Uiso 1 1 calc R U . . .
C105 C 0.4093(5) 0.3962(4) 0.0968(3) 0.077(3) Uani 1 1 d . . . . .
H105 H 0.3987 0.4346 0.0913 0.092 Uiso 1 1 calc R U . . .
C106 C 0.4692(4) 0.3758(4) 0.0938(2) 0.069(2) Uani 1 1 d . . . . .
H106 H 0.4997 0.3996 0.0861 0.082 Uiso 1 1 calc R U . . .
N11 N 0.3092(3) -0.0521(3) 0.0975(2) 0.0647(19) Uani 1 1 d . . . . .
H11 H 0.2770 -0.0767 0.0907 0.078 Uiso 1 1 calc R U . . .
C111 C 0.3746(4) -0.0738(4) 0.1025(3) 0.062(2) Uani 1 1 d . . . . .
C112 C 0.4280(4) -0.0403(4) 0.1149(2) 0.067(2) Uani 1 1 d . . . . .
H112 H 0.4215 -0.0025 0.1215 0.080 Uiso 1 1 calc R U . . .
N113 N 0.4899(3) -0.0592(3) 0.1180(2) 0.071(2) Uani 1 1 d . . . . .
C114 C 0.4984(5) -0.1150(4) 0.1111(3) 0.073(3) Uani 1 1 d . . . . .
H114 H 0.5419 -0.1296 0.1145 0.088 Uiso 1 1 calc R U . . .
C115 C 0.4464(5) -0.1498(5) 0.0995(3) 0.076(3) Uani 1 1 d . . . . .
H115 H 0.4530 -0.1885 0.0949 0.092 Uiso 1 1 calc R U . . .
C116 C 0.3830(5) -0.1279(4) 0.0944(3) 0.072(3) Uani 1 1 d . . . . .
H116 H 0.3458 -0.1512 0.0852 0.086 Uiso 1 1 calc R U . . .
N12 N 0.3134(3) 0.0470(3) 0.07229(19) 0.0597(18) Uani 1 1 d . . . . .
H12A H 0.3275 0.0258 0.0570 0.072 Uiso 1 1 calc R U . . .
C121 C 0.3172(4) 0.1067(4) 0.0673(2) 0.061(2) Uani 1 1 d . . . . .
C122 C 0.3133(4) 0.1458(4) 0.0925(2) 0.0516(19) Uani 1 1 d . . . . .
H122 H 0.3075 0.1329 0.1148 0.062 Uiso 1 1 calc R U . . .
N123 N 0.3172(3) 0.2011(3) 0.08747(18) 0.0628(19) Uani 1 1 d . . . . .
C124 C 0.3247(4) 0.2197(4) 0.0560(2) 0.065(2) Uani 1 1 d . . . . .
H124 H 0.3264 0.2591 0.0520 0.078 Uiso 1 1 calc R U . . .
C125 C 0.3298(4) 0.1829(4) 0.0297(2) 0.062(2) Uani 1 1 d . . . . .
H125 H 0.3350 0.1966 0.0075 0.075 Uiso 1 1 calc R U . . .
C126 C 0.3273(4) 0.1259(4) 0.0356(2) 0.067(2) Uani 1 1 d . . . . .
H126 H 0.3326 0.0998 0.0179 0.080 Uiso 1 1 calc R U . . .
N13A N 0.5136(4) 0.4005(3) 0.28557(19) 0.075(2) Uani 1 1 d . . . . .
H13A H 0.5417 0.4280 0.2854 0.090 Uiso 1 1 calc R U . . .
C131 C 0.5043(4) 0.3849(4) 0.3190(2) 0.061(2) Uani 1 1 d . . . . .
C132 C 0.4706(5) 0.3359(4) 0.3243(2) 0.061(2) Uani 1 1 d . . . . .
H132 H 0.4526 0.3126 0.3044 0.073 Uiso 1 1 calc R U . . .
N133 N 0.4626(4) 0.3206(3) 0.35609(17) 0.0621(18) Uani 1 1 d . . . . .
C134 C 0.4892(5) 0.3529(4) 0.3838(2) 0.064(2) Uani 1 1 d . . . . .
H134 H 0.4846 0.3416 0.4066 0.077 Uiso 1 1 calc R U . . .
C135 C 0.5236(5) 0.4028(4) 0.3810(2) 0.069(2) Uani 1 1 d . . . . .
H135 H 0.5415 0.4250 0.4014 0.083 Uiso 1 1 calc R U . . .
C136 C 0.5308(5) 0.4189(4) 0.3484(3) 0.069(2) Uani 1 1 d . . . . .
H136 H 0.5536 0.4527 0.3457 0.083 Uiso 1 1 calc R U . . .
N14 N 0.3997(4) 0.3804(3) 0.24498(18) 0.072(2) Uani 1 1 d . . . . .
H14A H 0.3907 0.3959 0.2639 0.086 Uiso 1 1 calc R U . . .
C141 C 0.3443(4) 0.3659(3) 0.2180(2) 0.057(2) Uani 1 1 d . . . . .
C142 C 0.3509(4) 0.3264(3) 0.1910(2) 0.056(2) Uani 1 1 d . . . . .
H142 H 0.3933 0.3113 0.1916 0.067 Uiso 1 1 calc R U . . .
N143 N 0.3007(4) 0.3103(3) 0.16568(19) 0.0623(18) Uani 1 1 d . . . . .
C144 C 0.2401(4) 0.3320(4) 0.1654(2) 0.062(2) Uani 1 1 d . . . . .
H144 H 0.2026 0.3205 0.1477 0.075 Uiso 1 1 calc R U . . .
C145 C 0.2332(5) 0.3699(4) 0.1903(3) 0.076(3) Uani 1 1 d . . . . .
H145 H 0.1908 0.3855 0.1894 0.092 Uiso 1 1 calc R U . . .
C146 C 0.2854(5) 0.3864(4) 0.2165(2) 0.064(2) Uani 1 1 d . . . . .
H146 H 0.2791 0.4127 0.2338 0.077 Uiso 1 1 calc R U . . .
N15 N 0.2179(3) 0.2131(3) 0.24987(18) 0.0628(18) Uani 1 1 d . . . . .
H15A H 0.1808 0.2230 0.2349 0.075 Uiso 1 1 calc R U . . .
C151 C 0.2478(4) 0.2540(4) 0.2740(2) 0.059(2) Uani 1 1 d . . . . .
C152 C 0.3040(5) 0.2409(4) 0.3020(2) 0.064(2) Uani 1 1 d . . . . .
H152 H 0.3212 0.2036 0.3042 0.077 Uiso 1 1 calc R U . . .
N153 N 0.3319(4) 0.2793(3) 0.32433(17) 0.0581(17) Uani 1 1 d . . . . .
C154 C 0.3105(4) 0.3307(4) 0.3220(2) 0.057(2) Uani 1 1 d . . . . .
H154 H 0.3330 0.3578 0.3385 0.069 Uiso 1 1 calc R U . . .
C155 C 0.2577(5) 0.3470(4) 0.2969(3) 0.069(2) Uani 1 1 d . . . . .
H155 H 0.2429 0.3849 0.2962 0.082 Uiso 1 1 calc R U . . .
C156 C 0.2244(5) 0.3081(4) 0.2719(2) 0.070(3) Uani 1 1 d . . . . .
H156 H 0.1868 0.3190 0.2540 0.084 Uiso 1 1 calc R U . . .
N16 N 0.1937(4) 0.1270(3) 0.20801(19) 0.076(2) Uani 1 1 d . . . . .
H16A H 0.1695 0.0969 0.2090 0.091 Uiso 1 1 calc R U . . .
C161 C 0.1870(4) 0.1525(4) 0.1744(2) 0.058(2) Uani 1 1 d . . . . .
C162 C 0.2378(4) 0.1868(4) 0.1679(2) 0.056(2) Uani 1 1 d . . . . .
H162 H 0.2757 0.1940 0.1864 0.067 Uiso 1 1 calc R U . . .
N163 N 0.2335(3) 0.2095(3) 0.13581(18) 0.0541(16) Uani 1 1 d . . . . .
C164 C 0.1786(4) 0.2014(4) 0.1097(2) 0.063(2) Uani 1 1 d . . . . .
H164 H 0.1748 0.2183 0.0871 0.076 Uiso 1 1 calc R U . . .
C165 C 0.1291(5) 0.1691(5) 0.1159(3) 0.078(3) Uani 1 1 d . . . . .
H165 H 0.0910 0.1633 0.0972 0.094 Uiso 1 1 calc R U . . .
C166 C 0.1317(5) 0.1446(4) 0.1477(3) 0.072(3) Uani 1 1 d . . . . .
H166 H 0.0960 0.1225 0.1514 0.086 Uiso 1 1 calc R U . . .
C1P C 0.7017(4) 0.3063(4) 0.3950(2) 0.064(2) Uani 1 1 d D U . . .
C2P C 0.6806(4) 0.3452(5) 0.3680(3) 0.090(3) Uani 1 1 d D U . . .
H2P H 0.6594 0.3329 0.3448 0.108 Uiso 1 1 calc R U . . .
C3P C 0.6907(5) 0.4022(5) 0.3753(3) 0.097(4) Uani 1 1 d D U . . .
H3P H 0.6776 0.4290 0.3567 0.117 Uiso 1 1 calc R U . . .
C4P C 0.7195(6) 0.4201(5) 0.4089(3) 0.100(4) Uani 1 1 d D U . . .
H4P H 0.7244 0.4594 0.4138 0.119 Uiso 1 1 calc R U . . .
C5P C 0.7413(6) 0.3819(4) 0.4358(3) 0.086(3) Uani 1 1 d D U . . .
H5P H 0.7639 0.3941 0.4588 0.104 Uiso 1 1 calc R U . . .
C6P C 0.7297(5) 0.3253(4) 0.4285(2) 0.081(3) Uani 1 1 d D U . . .
H6P H 0.7415 0.2988 0.4473 0.097 Uiso 1 1 calc R U . . .
C25P C 0.6545(4) 0.2343(5) 0.1025(2) 0.082(3) Uani 1 1 d D U . . .
C26P C 0.7037(4) 0.2523(5) 0.1305(3) 0.085(3) Uani 1 1 d D U . . .
H26P H 0.6936 0.2637 0.1521 0.102 Uiso 1 1 calc R U . . .
C27P C 0.7685(5) 0.2535(5) 0.1269(3) 0.090(3) Uani 1 1 d D U . . .
H27P H 0.8023 0.2698 0.1449 0.108 Uiso 1 1 calc R U . . .
C28P C 0.7833(6) 0.2308(6) 0.0969(3) 0.102(4) Uani 1 1 d D U . . .
H28P H 0.8274 0.2321 0.0942 0.123 Uiso 1 1 calc R U . . .
C29P C 0.7342(6) 0.2063(7) 0.0709(4) 0.133(5) Uani 1 1 d D U . . .
H29P H 0.7455 0.1871 0.0517 0.160 Uiso 1 1 calc R U . . .
C30P C 0.6689(5) 0.2095(6) 0.0726(3) 0.106(4) Uani 1 1 d D U . . .
H30P H 0.6347 0.1951 0.0540 0.127 Uiso 1 1 calc R U . . .
C7P C 0.4282(8) -0.0566(5) 0.4026(4) 0.042(4) Uiso 0.385(11) 1 d DG U P A 1
C8P C 0.4285(10) -0.0755(6) 0.4365(4) 0.082(7) Uiso 0.385(11) 1 d DG U P A 1
H8P H 0.4288 -0.0492 0.4550 0.098 Uiso 0.385(11) 1 calc R U P A 1
C9P C 0.4283(10) -0.1331(6) 0.4434(4) 0.082(7) Uiso 0.385(11) 1 d DG U P A 1
H9P H 0.4285 -0.1460 0.4666 0.098 Uiso 0.385(11) 1 calc R U P A 1
C10P C 0.4279(10) -0.1716(5) 0.4164(5) 0.066(6) Uiso 0.385(11) 1 d DG U P A 1
H10P H 0.4277 -0.2109 0.4211 0.080 Uiso 0.385(11) 1 calc R U P A 1
C11P C 0.4275(11) -0.1527(6) 0.3825(5) 0.103(9) Uiso 0.385(11) 1 d DG U P A 1
H11P H 0.4272 -0.1790 0.3640 0.123 Uiso 0.385(11) 1 calc R U P A 1
C12P C 0.4277(10) -0.0951(7) 0.3756(4) 0.082(7) Uiso 0.385(11) 1 d DG U P A 1
H12P H 0.4275 -0.0822 0.3524 0.098 Uiso 0.385(11) 1 calc R U P A 1
C13P C 0.7914(10) 0.1423(8) 0.2820(5) 0.081(8) Uiso 0.385(11) 1 d DG U P A 1
C14P C 0.8598(10) 0.1371(8) 0.2899(6) 0.084(7) Uiso 0.385(11) 1 d DG U P A 1
H14P H 0.8796 0.1073 0.2798 0.101 Uiso 0.385(11) 1 calc R U P A 1
C15P C 0.8992(8) 0.1756(10) 0.3125(6) 0.103(9) Uiso 0.385(11) 1 d DG U P A 1
H15P H 0.9459 0.1720 0.3179 0.124 Uiso 0.385(11) 1 calc R U P A 1
C16P C 0.8701(10) 0.2193(8) 0.3272(5) 0.076(7) Uiso 0.385(11) 1 d DG U P A 1
H16P H 0.8970 0.2456 0.3427 0.092 Uiso 0.385(11) 1 calc R U P A 1
C17P C 0.8018(10) 0.2245(7) 0.3193(5) 0.094(8) Uiso 0.385(11) 1 d DG U P A 1
H17P H 0.7819 0.2544 0.3294 0.112 Uiso 0.385(11) 1 calc R U P A 1
C18P C 0.7624(8) 0.1861(8) 0.2967(5) 0.083(7) Uiso 0.385(11) 1 d DG U P A 1
H18P H 0.7157 0.1896 0.2913 0.100 Uiso 0.385(11) 1 calc R U P A 1
C19P C 0.4694(10) -0.1529(10) 0.2211(5) 0.082(7) Uiso 0.385(11) 1 d DG U P A 1
C20P C 0.4842(10) -0.2090(10) 0.2160(6) 0.117(10) Uiso 0.385(11) 1 d DG U P A 1
H20P H 0.5224 -0.2259 0.2307 0.140 Uiso 0.385(11) 1 calc R U P A 1
C21P C 0.4431(11) -0.2405(8) 0.1895(6) 0.106(9) Uiso 0.385(11) 1 d DG U P A 1
H21P H 0.4532 -0.2788 0.1860 0.128 Uiso 0.385(11) 1 calc R U P A 1
C22P C 0.3872(10) -0.2158(9) 0.1680(5) 0.089(8) Uiso 0.385(11) 1 d DG U P A 1
H22P H 0.3591 -0.2373 0.1498 0.106 Uiso 0.385(11) 1 calc R U P A 1
C23P C 0.3724(9) -0.1597(10) 0.1730(5) 0.093(8) Uiso 0.385(11) 1 d DG U P A 1
H23P H 0.3342 -0.1428 0.1583 0.112 Uiso 0.385(11) 1 calc R U P A 1
C24P C 0.4135(10) -0.1282(8) 0.1996(6) 0.098(8) Uiso 0.385(11) 1 d DG U P A 1
H24P H 0.4034 -0.0899 0.2031 0.117 Uiso 0.385(11) 1 calc R U P A 1
C31P C 0.2020(6) 0.0113(7) 0.0968(4) 0.061(7) Uiso 0.385(11) 1 d DG U P A 1
C32P C 0.1633(7) 0.0262(7) 0.0637(4) 0.055(5) Uiso 0.385(11) 1 d DG U P A 1
H32P H 0.1836 0.0362 0.0451 0.066 Uiso 0.385(11) 1 calc R U P A 1
C33P C 0.0948(7) 0.0265(8) 0.0578(4) 0.075(7) Uiso 0.385(11) 1 d DG U P A 1
H33P H 0.0683 0.0367 0.0352 0.090 Uiso 0.385(11) 1 calc R U P A 1
C34P C 0.0651(6) 0.0119(8) 0.0850(5) 0.068(6) Uiso 0.385(11) 1 d DG U P A 1
H34P H 0.0183 0.0121 0.0810 0.082 Uiso 0.385(11) 1 calc R U P A 1
C35P C 0.1039(8) -0.0030(8) 0.1181(4) 0.074(7) Uiso 0.385(11) 1 d DG U P A 1
H35P H 0.0836 -0.0130 0.1367 0.089 Uiso 0.385(11) 1 calc R U P A 1
C36P C 0.1723(7) -0.0033(8) 0.1240(3) 0.061(6) Uiso 0.385(11) 1 d DG U P A 1
H36P H 0.1988 -0.0135 0.1466 0.073 Uiso 0.385(11) 1 calc R U P A 1
C7Q C 0.4363(7) -0.0531(3) 0.3885(3) 0.077(5) Uiso 0.615(11) 1 d DG U P A 2
C8Q C 0.4427(7) -0.0786(4) 0.4214(3) 0.091(5) Uiso 0.615(11) 1 d DG U P A 2
H8Q H 0.4488 -0.0561 0.4422 0.109 Uiso 0.615(11) 1 calc R U P A 2
C9Q C 0.4402(6) -0.1370(4) 0.4239(2) 0.083(5) Uiso 0.615(11) 1 d DG U P A 2
H9Q H 0.4446 -0.1545 0.4463 0.099 Uiso 0.615(11) 1 calc R U P A 2
C10Q C 0.4312(6) -0.1699(3) 0.3935(3) 0.061(4) Uiso 0.615(11) 1 d DG U P A 2
H10Q H 0.4295 -0.2098 0.3951 0.073 Uiso 0.615(11) 1 calc R U P A 2
C11Q C 0.4248(6) -0.1444(4) 0.3606(3) 0.081(5) Uiso 0.615(11) 1 d DG U P A 2
H11Q H 0.4187 -0.1669 0.3398 0.097 Uiso 0.615(11) 1 calc R U P A 2
C12Q C 0.4274(7) -0.0860(4) 0.3581(3) 0.080(5) Uiso 0.615(11) 1 d DG U P A 2
H12Q H 0.4230 -0.0685 0.3357 0.096 Uiso 0.615(11) 1 calc R U P A 2
C13Q C 0.8118(6) 0.1334(5) 0.2843(3) 0.067(4) Uiso 0.615(11) 1 d DG U P A 2
C14Q C 0.8750(6) 0.1138(4) 0.2998(3) 0.076(4) Uiso 0.615(11) 1 d DG U P A 2
H14Q H 0.8889 0.0780 0.2933 0.091 Uiso 0.615(11) 1 calc R U P A 2
C15Q C 0.9179(5) 0.1467(6) 0.3248(3) 0.101(6) Uiso 0.615(11) 1 d DG U P A 2
H15Q H 0.9610 0.1333 0.3354 0.121 Uiso 0.615(11) 1 calc R U P A 2
C16Q C 0.8976(6) 0.1990(5) 0.3343(3) 0.089(5) Uiso 0.615(11) 1 d DG U P A 2
H16Q H 0.9268 0.2215 0.3514 0.107 Uiso 0.615(11) 1 calc R U P A 2
C17Q C 0.8344(7) 0.2186(4) 0.3188(3) 0.083(5) Uiso 0.615(11) 1 d DG U P A 2
H17Q H 0.8205 0.2544 0.3253 0.100 Uiso 0.615(11) 1 calc R U P A 2
C18Q C 0.7915(6) 0.1857(5) 0.2938(3) 0.091(5) Uiso 0.615(11) 1 d DG U P A 2
H18Q H 0.7483 0.1991 0.2832 0.110 Uiso 0.615(11) 1 calc R U P A 2
C19Q C 0.4764(5) -0.1820(5) 0.2239(3) 0.068(4) Uiso 0.615(11) 1 d DG U P A 2
C20Q C 0.4908(5) -0.2392(5) 0.2232(3) 0.076(4) Uiso 0.615(11) 1 d DG U P A 2
H20Q H 0.5283 -0.2541 0.2396 0.092 Uiso 0.615(11) 1 calc R U P A 2
C21Q C 0.4505(7) -0.2744(5) 0.1986(4) 0.117(7) Uiso 0.615(11) 1 d DG U P A 2
H21Q H 0.4604 -0.3135 0.1982 0.141 Uiso 0.615(11) 1 calc R U P A 2
C22Q C 0.3958(6) -0.2524(6) 0.1747(3) 0.105(6) Uiso 0.615(11) 1 d DG U P A 2
H22Q H 0.3682 -0.2765 0.1579 0.126 Uiso 0.615(11) 1 calc R U P A 2
C23Q C 0.3813(5) -0.1953(6) 0.1753(3) 0.083(5) Uiso 0.615(11) 1 d DG U P A 2
H23Q H 0.3438 -0.1803 0.1589 0.100 Uiso 0.615(11) 1 calc R U P A 2
C24Q C 0.4216(6) -0.1600(5) 0.1999(3) 0.083(5) Uiso 0.615(11) 1 d DG U P A 2
H24Q H 0.4117 -0.1210 0.2003 0.099 Uiso 0.615(11) 1 calc R U P A 2
C31Q C 0.1949(4) 0.0111(5) 0.0882(3) 0.061(5) Uiso 0.615(11) 1 d DG U P A 2
C32Q C 0.1633(5) 0.0073(5) 0.0525(3) 0.070(4) Uiso 0.615(11) 1 d DG U P A 2
H32Q H 0.1885 0.0048 0.0352 0.084 Uiso 0.615(11) 1 calc R U P A 2
C33Q C 0.0946(5) 0.0072(5) 0.0421(3) 0.083(5) Uiso 0.615(11) 1 d DG U P A 2
H33Q H 0.0730 0.0046 0.0177 0.099 Uiso 0.615(11) 1 calc R U P A 2
C34Q C 0.0577(4) 0.0108(5) 0.0675(3) 0.078(4) Uiso 0.615(11) 1 d DG U P A 2
H34Q H 0.0108 0.0107 0.0604 0.093 Uiso 0.615(11) 1 calc R U P A 2
C35Q C 0.0893(5) 0.0146(5) 0.1032(3) 0.081(5) Uiso 0.615(11) 1 d DG U P A 2
H35Q H 0.0641 0.0171 0.1205 0.097 Uiso 0.615(11) 1 calc R U P A 2
C36Q C 0.1580(5) 0.0147(5) 0.1136(3) 0.076(4) Uiso 0.615(11) 1 d DG U P A 2
H36Q H 0.1796 0.0173 0.1380 0.091 Uiso 0.615(11) 1 calc R U P A 2
C37P C 0.4991(5) 0.4183(5) 0.2153(3) 0.083(3) Uani 1 1 d D U . . .
C38P C 0.5391(5) 0.3996(5) 0.1934(2) 0.094(3) Uani 1 1 d D U . . .
H38P H 0.5543 0.3617 0.1952 0.113 Uiso 1 1 calc R U . . .
C39P C 0.5569(5) 0.4356(6) 0.1690(3) 0.107(4) Uani 1 1 d D U . . .
H39P H 0.5867 0.4233 0.1554 0.128 Uiso 1 1 calc R U . . .
C40P C 0.5309(8) 0.4891(6) 0.1646(4) 0.126(5) Uani 1 1 d D U . . .
H40P H 0.5388 0.5122 0.1460 0.151 Uiso 1 1 calc R U . . .
C41P C 0.4937(7) 0.5098(6) 0.1866(4) 0.135(5) Uani 1 1 d D U . . .
H41P H 0.4797 0.5481 0.1849 0.162 Uiso 1 1 calc R U . . .
C42P C 0.4769(6) 0.4734(5) 0.2115(3) 0.115(4) Uani 1 1 d D U . . .
H42P H 0.4496 0.4870 0.2261 0.138 Uiso 1 1 calc R U . . .
C43P C 0.2229(6) 0.1068(4) 0.2786(3) 0.088(3) Uani 1 1 d D U . . .
C44P C 0.1711(7) 0.1206(5) 0.2938(4) 0.117(4) Uani 1 1 d D U . . .
H44P H 0.1434 0.1515 0.2844 0.141 Uiso 1 1 calc R U . . .
C45P C 0.1583(8) 0.0912(7) 0.3225(4) 0.146(6) Uani 1 1 d D U . . .
H45P H 0.1280 0.1048 0.3353 0.175 Uiso 1 1 calc R U . . .
C46P C 0.1915(9) 0.0415(7) 0.3312(4) 0.142(6) Uani 1 1 d D U . . .
H46P H 0.1794 0.0176 0.3482 0.171 Uiso 1 1 calc R U . . .
C47P C 0.2423(10) 0.0250(6) 0.3161(4) 0.151(6) Uani 1 1 d D U . . .
H47P H 0.2661 -0.0087 0.3238 0.181 Uiso 1 1 calc R U . . .
C48P C 0.2583(7) 0.0575(5) 0.2898(4) 0.120(4) Uani 1 1 d D U . . .
H48P H 0.2932 0.0464 0.2794 0.144 Uiso 1 1 calc R U . . .
P9 P 0.07261(13) 0.79748(13) 0.96648(8) 0.0802(8) Uani 1 1 d . . . . .
O9 O 0.0258(4) 0.7564(3) 0.9443(2) 0.103(2) Uani 1 1 d . . . . .
N17 N 0.1474(5) 0.7710(4) 0.9804(3) 0.104(3) Uani 1 1 d . . . . .
H17 H 0.1802 0.7953 0.9836 0.124 Uiso 1 1 calc R U . . .
C171 C 0.1658(6) 0.7125(5) 0.9881(3) 0.084(3) Uani 1 1 d . . . . .
C172 C 0.1167(6) 0.6700(7) 0.9878(3) 0.102(4) Uani 1 1 d . . . . .
H172 H 0.0714 0.6804 0.9814 0.123 Uiso 1 1 calc R U . . .
N173 N 0.1319(8) 0.6182(4) 0.9958(3) 0.124(4) Uani 1 1 d . . . . .
C174 C 0.1984(8) 0.6054(8) 1.0012(5) 0.131(6) Uani 1 1 d . . . . .
H174 H 0.2103 0.5668 1.0050 0.158 Uiso 1 1 calc R U . . .
C175 C 0.2447(9) 0.6397(7) 1.0018(5) 0.143(6) Uani 1 1 d . . . . .
H175 H 0.2890 0.6269 1.0053 0.172 Uiso 1 1 calc R U . . .
C176 C 0.2291(7) 0.6993(6) 0.9970(4) 0.124(5) Uani 1 1 d . . . . .
H176 H 0.2626 0.7272 1.0000 0.148 Uiso 1 1 calc R U . . .
N18 N 0.0505(4) 0.8146(4) 1.0022(2) 0.086(3) Uani 1 1 d . . . . .
H18 H 0.0783 0.8073 1.0226 0.104 Uiso 1 1 calc R U . . .
C181 C -0.0106(5) 0.8408(6) 1.0031(3) 0.088(3) Uani 1 1 d . . . . .
C182 C -0.0698(5) 0.8182(5) 0.9832(3) 0.085(3) Uani 1 1 d . . . . .
H182 H -0.0713 0.7871 0.9676 0.102 Uiso 1 1 calc R U . . .
N183 N -0.1292(5) 0.8463(5) 0.9884(3) 0.109(3) Uani 1 1 d . . . . .
C184 C -0.1236(6) 0.8886(5) 1.0122(3) 0.085(3) Uani 1 1 d . . . . .
H184 H -0.1631 0.9040 1.0165 0.102 Uiso 1 1 calc R U . . .
C185 C -0.0682(5) 0.9092(4) 1.0294(2) 0.063(2) Uani 1 1 d . . . . .
H185 H -0.0673 0.9412 1.0443 0.075 Uiso 1 1 calc R U . . .
C186 C -0.0129(5) 0.8860(5) 1.0264(3) 0.074(3) Uani 1 1 d . . . . .
H186 H 0.0275 0.9002 1.0404 0.088 Uiso 1 1 calc R U . . .
C49P C 0.0834(5) 0.8587(4) 0.9434(3) 0.077(3) Uani 1 1 d . . . . .
C50P C 0.0658(5) 0.8572(5) 0.9057(3) 0.073(3) Uani 1 1 d . . . . .
H50P H 0.0457 0.8244 0.8937 0.088 Uiso 1 1 calc R U . . .
C51P C 0.0778(5) 0.9036(6) 0.8864(3) 0.083(3) Uani 1 1 d . . . . .
H51P H 0.0657 0.9028 0.8612 0.099 Uiso 1 1 calc R U . . .
C52P C 0.1079(7) 0.9518(7) 0.9043(5) 0.118(5) Uani 1 1 d . . . . .
H52P H 0.1146 0.9840 0.8910 0.141 Uiso 1 1 calc R U . . .
C53P C 0.1285(6) 0.9530(5) 0.9419(4) 0.100(4) Uani 1 1 d . . . . .
H53P H 0.1497 0.9847 0.9547 0.120 Uiso 1 1 calc R U . . .
C54P C 0.1153(6) 0.9051(5) 0.9579(3) 0.086(3) Uani 1 1 d . . . . .
H54P H 0.1308 0.9044 0.9829 0.103 Uiso 1 1 calc R U . . .
N1A N 0.672(2) 0.0316(9) 0.0110(7) 0.049(11) Uiso 0.24(2) 1 d D U P B 1
O11 O 0.664(2) 0.0740(10) 0.0272(8) 0.086(11) Uiso 0.24(2) 1 d D U P B 1
O12 O 0.6712(17) -0.0144(9) 0.0253(6) 0.041(8) Uiso 0.24(2) 1 d D U P B 1
O13 O 0.6872(13) 0.0333(8) -0.0171(5) 0.030(7) Uiso 0.24(2) 1 d D U P B 1
N1B N 0.6859(16) 0.0265(9) 0.0145(7) 0.041(9) Uiso 0.26(2) 1 d D U P B 2
O11' O 0.6888(14) 0.0707(8) 0.0313(5) 0.049(7) Uiso 0.26(2) 1 d D U P B 2
O12' O 0.6534(14) -0.0137(9) 0.0213(7) 0.044(8) Uiso 0.26(2) 1 d D U P B 2
O13' O 0.7148(13) 0.0198(9) -0.0084(5) 0.040(7) Uiso 0.26(2) 1 d D U P B 2
N2A N 0.9038(5) 0.0223(4) 0.2107(3) 0.065(2) Uiso 0.75 1 d D U P . .
O21 O 0.9047(7) 0.0623(5) 0.2317(3) 0.129(4) Uiso 0.75 1 d D U P . .
O22 O 0.8690(4) -0.0171(3) 0.2091(2) 0.067(2) Uiso 0.75 1 d D U P . .
O23 O 0.9352(6) 0.0272(5) 0.1882(3) 0.124(4) Uiso 0.75 1 d D U P . .
N3A N 0.8947(5) 0.2979(4) 0.4340(2) 0.072(3) Uiso 0.75 1 d D U P . .
O31 O 0.8725(4) 0.3012(3) 0.4029(2) 0.072(2) Uiso 0.75 1 d D U P . .
O32 O 0.8846(6) 0.2564(4) 0.4508(3) 0.103(3) Uiso 0.75 1 d D U P . .
O33 O 0.9206(5) 0.3380(4) 0.4517(3) 0.093(3) Uiso 0.75 1 d D U P . .
N4A N 0.0533(11) 0.2196(10) 0.2073(10) 0.034(11) Uiso 0.20(2) 1 d D U P C 1
O41 O 0.0928(14) 0.2567(10) 0.2052(8) 0.036(9) Uiso 0.20(2) 1 d D U P C 1
O42 O 0.0730(11) 0.1711(8) 0.2159(9) 0.037(8) Uiso 0.20(2) 1 d D U P C 1
O43 O -0.0027(9) 0.2232(14) 0.1878(7) 0.033(7) Uiso 0.20(2) 1 d D U P C 1
N4B N 0.0492(10) 0.2115(9) 0.2039(6) 0.041(8) Uiso 0.30(2) 1 d D U P C 2
O41' O 0.0784(11) 0.2560(6) 0.2073(5) 0.032(5) Uiso 0.30(2) 1 d D U P C 2
O42' O 0.0652(8) 0.1785(7) 0.2294(5) 0.041(5) Uiso 0.30(2) 1 d D U P C 2
O43' O -0.0012(7) 0.2025(10) 0.1811(4) 0.037(5) Uiso 0.30(2) 1 d D U P C 2
N5A N 0.1778(3) 0.8447(3) 0.08131(19) 0.0431(18) Uiso 0.75 1 d D U P . .
O51 O 0.1300(3) 0.8188(3) 0.08625(17) 0.0490(16) Uiso 0.75 1 d D U P . .
O52 O 0.2288(3) 0.8457(3) 0.10492(17) 0.0559(17) Uiso 0.75 1 d D U P . .
O53 O 0.1753(5) 0.8663(4) 0.0524(2) 0.087(3) Uiso 0.75 1 d D U P . .
N6A N 0.2039(4) 0.3227(3) 0.05555(19) 0.0442(18) Uiso 0.75 1 d D U P . .
O61 O 0.2232(3) 0.3202(3) 0.08713(17) 0.0544(17) Uiso 0.75 1 d D U P . .
O62 O 0.1836(4) 0.2794(3) 0.0384(2) 0.068(2) Uiso 0.75 1 d D U P . .
O63 O 0.2041(5) 0.3662(4) 0.0398(2) 0.090(3) Uiso 0.75 1 d D U P . .
N7A N 0.8328(5) 0.9027(5) 0.4250(3) 0.052(3) Uiso 0.5 1 d D U P . .
O71 O 0.7825(4) 0.9312(4) 0.4199(2) 0.045(2) Uiso 0.5 1 d D U P . .
O72 O 0.8626(5) 0.8953(4) 0.4026(3) 0.053(3) Uiso 0.5 1 d D U P . .
O73 O 0.8645(10) 0.8912(9) 0.4551(4) 0.140(7) Uiso 0.5 1 d D U P . .
N8A N 0.3921(12) 0.4517(10) 0.0046(7) 0.042(4) Uiso 0.197(6) 1 d D U P D 1
O81 O 0.4469(15) 0.4438(17) -0.0005(13) 0.128(5) Uiso 0.197(6) 1 d D U P D 1
O82 O 0.3569(19) 0.4090(13) 0.0005(13) 0.128(5) Uiso 0.197(6) 1 d D U P D 1
O83 O 0.362(2) 0.4966(13) 0.0022(14) 0.128(5) Uiso 0.197(6) 1 d D U P D 1
N8B N 0.3459(8) 0.5404(7) 0.0424(4) 0.042(4) Uiso 0.303(6) 1 d D U P D 2
O81' O 0.3228(14) 0.5219(12) 0.0657(7) 0.128(5) Uiso 0.303(6) 1 d D U P D 2
O82' O 0.3967(12) 0.5164(12) 0.0373(8) 0.128(5) Uiso 0.303(6) 1 d D U P D 2
O83' O 0.3286(15) 0.5786(10) 0.0217(7) 0.128(5) Uiso 0.303(6) 1 d D U P D 2

loop_
_atom_site_aniso_label
_atom_site_aniso_U_11
_atom_site_aniso_U_22
_atom_site_aniso_U_33
_atom_site_aniso_U_23
_atom_site_aniso_U_13
_atom_site_aniso_U_12
Cu1 0.0618(7) 0.0554(7) 0.0540(7) 0.0041(5) 0.0088(6) -0.0014(6)
Cu2 0.1118(12) 0.0680(9) 0.0790(9) -0.0217(7) 0.0460(9) -0.0242(8)
Cu3 0.0440(7) 0.0726(8) 0.0734(8) -0.0002(6) 0.0086(6) -0.0052(6)
Cu4 0.0485(7) 0.0643(8) 0.0644(7) -0.0143(6) 0.0138(6) -0.0109(6)
O1C 0.065(4) 0.063(4) 0.067(4) -0.009(3) 0.011(3) 0.005(3)
O2C 0.117(6) 0.074(4) 0.069(4) -0.002(3) 0.012(4) 0.005(4)
O3C 0.062(4) 0.084(4) 0.099(5) -0.009(4) 0.023(3) -0.006(3)
O4C 0.078(4) 0.089(4) 0.063(4) -0.009(3) 0.002(3) -0.010(4)
P1 0.0519(12) 0.0902(17) 0.0624(13) -0.0201(12) 0.0148(11) -0.0137(12)
P2 0.0828(19) 0.0826(19) 0.108(2) -0.0066(17) 0.0156(17) 0.0068(15)
P4 0.0672(16) 0.116(2) 0.0838(18) 0.0010(16) 0.0368(14) -0.0011(15)
P3 0.0715(16) 0.0763(17) 0.0824(17) 0.0060(14) 0.0041(13) -0.0158(13)
P5 0.0546(13) 0.0880(18) 0.0780(16) 0.0085(14) 0.0160(12) -0.0089(12)
P6 0.0487(12) 0.0667(14) 0.0709(14) -0.0067(11) 0.0186(11) -0.0034(10)
P7 0.0684(15) 0.0827(18) 0.0605(14) -0.0007(13) 0.0097(12) -0.0226(13)
P8 0.0692(15) 0.0716(15) 0.0650(14) -0.0016(12) 0.0038(12) -0.0110(12)
O3 0.090(6) 0.104(6) 0.129(7) 0.002(5) 0.030(5) 0.007(4)
O5 0.106(5) 0.087(5) 0.075(4) 0.013(4) 0.043(4) 0.012(4)
O6 0.085(5) 0.069(4) 0.076(4) 0.000(3) 0.010(3) -0.012(3)
O7 0.071(4) 0.110(6) 0.061(4) 0.002(4) 0.008(3) -0.012(4)
O8 0.070(4) 0.073(4) 0.091(5) -0.017(4) 0.021(4) -0.005(3)
N1 0.050(4) 0.060(4) 0.075(5) -0.011(4) 0.010(3) -0.001(3)
C11 0.042(4) 0.055(5) 0.048(4) -0.011(4) 0.004(3) -0.007(3)
C12 0.056(5) 0.061(5) 0.047(4) -0.009(4) 0.013(4) -0.013(4)
N13 0.076(5) 0.043(3) 0.043(3) -0.008(3) 0.025(3) -0.002(3)
C14 0.056(5) 0.073(6) 0.054(5) -0.011(4) 0.014(4) 0.005(4)
C15 0.059(6) 0.097(7) 0.054(5) 0.003(5) 0.016(4) -0.002(5)
C16 0.048(5) 0.081(6) 0.047(4) 0.001(4) -0.004(4) -0.007(4)
N2 0.052(4) 0.072(5) 0.097(6) -0.029(4) 0.021(4) -0.009(4)
C21 0.071(6) 0.074(6) 0.087(7) -0.024(5) 0.033(5) -0.014(5)
C22 0.050(5) 0.079(7) 0.089(7) -0.015(5) 0.019(5) -0.003(5)
N23 0.086(6) 0.061(5) 0.086(6) -0.025(4) 0.029(5) -0.017(4)
C24 0.101(9) 0.072(7) 0.123(9) -0.019(6) 0.057(8) -0.018(7)
C25 0.091(8) 0.091(8) 0.130(10) -0.026(7) 0.060(7) 0.001(7)
C26 0.091(8) 0.085(7) 0.089(7) -0.033(6) 0.039(6) -0.015(6)
N3 0.078(5) 0.054(5) 0.126(7) 0.014(5) 0.040(5) 0.003(4)
C31 0.080(7) 0.057(5) 0.071(6) 0.000(5) 0.022(5) 0.000(5)
C32 0.064(5) 0.055(5) 0.071(6) 0.007(4) 0.009(4) 0.000(4)
N33 0.079(5) 0.056(4) 0.055(4) 0.003(3) 0.008(4) -0.005(4)
C34 0.058(5) 0.056(5) 0.091(7) 0.006(5) 0.025(5) 0.008(4)
C35 0.073(6) 0.057(6) 0.142(10) 0.017(6) 0.051(7) 0.003(5)
C36 0.072(7) 0.071(7) 0.130(10) 0.018(6) 0.040(7) 0.011(5)
N4 0.099(6) 0.050(4) 0.078(5) -0.011(4) 0.036(5) 0.002(4)
C41 0.075(6) 0.045(5) 0.070(6) -0.007(4) 0.027(5) -0.006(4)
C42 0.087(7) 0.054(5) 0.050(5) -0.010(4) 0.012(5) -0.007(5)
N43 0.065(5) 0.072(5) 0.062(4) -0.012(4) 0.020(4) -0.014(4)
C44 0.072(6) 0.095(7) 0.071(6) 0.006(5) 0.039(5) 0.002(5)
C45 0.116(10) 0.097(8) 0.054(6) -0.024(5) 0.012(6) -0.019(7)
C46 0.104(8) 0.058(5) 0.046(5) -0.006(4) 0.026(5) -0.013(5)
N5 0.064(5) 0.081(5) 0.067(5) -0.013(4) 0.016(4) -0.013(4)
C51 0.066(5) 0.060(5) 0.058(5) -0.019(4) 0.022(4) -0.014(4)
C52 0.083(7) 0.068(6) 0.077(6) -0.006(5) 0.033(5) -0.010(5)
N53 0.101(6) 0.050(4) 0.071(5) -0.014(4) 0.030(4) -0.013(4)
C54 0.095(8) 0.077(7) 0.055(5) -0.002(5) 0.011(5) 0.002(6)
C55 0.071(6) 0.069(6) 0.090(7) -0.022(6) 0.028(5) 0.010(5)
C56 0.060(5) 0.066(6) 0.058(5) -0.004(5) 0.015(4) 0.000(4)
N6 0.118(8) 0.095(6) 0.074(6) 0.004(5) 0.013(5) -0.041(6)
C61 0.054(5) 0.073(6) 0.081(6) 0.017(5) 0.008(5) -0.018(4)
C62 0.051(5) 0.073(6) 0.070(6) 0.006(5) 0.010(4) -0.001(4)
N63 0.035(3) 0.058(4) 0.069(4) 0.007(3) 0.007(3) 0.001(3)
C64 0.051(5) 0.076(6) 0.079(6) 0.004(5) 0.019(5) -0.005(4)
C65 0.067(6) 0.077(6) 0.085(7) 0.017(6) 0.018(5) -0.007(5)
C66 0.066(6) 0.085(7) 0.107(9) 0.026(6) 0.021(6) -0.007(5)
N7 0.080(5) 0.090(6) 0.080(5) 0.000(4) 0.045(5) -0.022(5)
C71 0.072(6) 0.069(6) 0.078(6) -0.013(5) 0.034(5) -0.003(5)
C72 0.095(7) 0.060(5) 0.062(5) -0.007(4) 0.045(5) -0.020(5)
N73 0.086(6) 0.072(5) 0.077(5) -0.016(4) 0.053(5) -0.017(4)
C74 0.085(7) 0.073(6) 0.086(7) -0.004(5) 0.043(6) 0.001(5)
C75 0.094(8) 0.081(7) 0.089(8) -0.010(6) 0.044(6) -0.001(6)
C76 0.092(7) 0.052(5) 0.102(8) 0.002(5) 0.064(7) -0.001(5)
N8 0.064(5) 0.086(5) 0.076(5) 0.002(4) 0.026(4) -0.010(4)
C81 0.072(6) 0.059(5) 0.052(5) -0.004(4) 0.009(4) -0.015(5)
C82 0.032(4) 0.075(6) 0.081(6) -0.010(5) 0.018(4) 0.006(4)
N83 0.043(4) 0.062(4) 0.068(4) 0.002(3) 0.016(3) -0.001(3)
C84 0.059(6) 0.089(7) 0.081(6) -0.009(6) 0.033(5) 0.008(5)
C85 0.081(6) 0.058(5) 0.081(6) 0.013(5) 0.038(5) 0.021(5)
C86 0.057(5) 0.077(6) 0.066(5) -0.014(5) 0.019(4) -0.008(5)
N9 0.057(5) 0.097(6) 0.072(5) 0.027(5) -0.006(4) -0.003(4)
C91 0.045(5) 0.089(7) 0.069(6) 0.013(5) 0.007(4) -0.001(5)
C92 0.035(4) 0.095(8) 0.088(7) 0.012(6) -0.004(4) -0.008(5)
N93 0.049(4) 0.068(5) 0.064(4) -0.003(4) 0.006(3) -0.003(3)
C94 0.051(5) 0.105(8) 0.064(6) -0.002(6) 0.001(4) 0.004(5)
C95 0.060(6) 0.118(10) 0.083(7) -0.011(7) 0.012(5) 0.005(6)
C96 0.063(6) 0.104(9) 0.082(7) 0.021(6) -0.003(5) 0.006(6)
N10 0.039(4) 0.098(6) 0.134(8) 0.024(6) 0.023(4) -0.022(4)
C101 0.065(6) 0.059(6) 0.086(6) -0.002(5) 0.008(5) -0.024(5)
C102 0.053(5) 0.073(6) 0.091(7) 0.001(5) 0.019(5) -0.001(5)
N103 0.055(4) 0.052(4) 0.080(5) -0.012(4) 0.005(4) -0.013(3)
C104 0.062(6) 0.074(6) 0.071(6) -0.013(5) 0.010(5) -0.007(5)
C105 0.073(7) 0.071(6) 0.081(6) 0.010(5) 0.009(5) -0.016(5)
C106 0.052(5) 0.075(6) 0.076(6) 0.016(5) 0.010(4) -0.008(5)
N11 0.051(4) 0.051(4) 0.095(5) -0.014(4) 0.022(4) -0.011(3)
C111 0.040(4) 0.064(6) 0.085(6) -0.011(5) 0.019(4) -0.013(4)
C112 0.057(5) 0.081(6) 0.068(5) 0.004(5) 0.026(4) 0.004(5)
N113 0.046(4) 0.074(5) 0.091(5) 0.010(4) 0.011(4) 0.003(4)
C114 0.063(6) 0.060(6) 0.103(7) -0.007(5) 0.031(5) 0.005(5)
C115 0.068(6) 0.078(6) 0.084(7) -0.018(5) 0.019(5) -0.006(5)
C116 0.056(5) 0.062(6) 0.099(7) -0.019(5) 0.018(5) -0.006(4)
N12 0.046(4) 0.068(5) 0.069(4) -0.017(4) 0.021(3) -0.016(3)
C121 0.031(4) 0.087(7) 0.059(5) 0.003(5) 0.004(4) -0.008(4)
C122 0.050(4) 0.063(5) 0.043(4) -0.017(4) 0.013(3) -0.024(4)
N123 0.057(4) 0.081(5) 0.051(4) -0.015(4) 0.014(3) -0.019(4)
C124 0.059(5) 0.081(6) 0.054(5) 0.007(5) 0.012(4) -0.014(5)
C125 0.057(5) 0.079(6) 0.050(5) -0.002(4) 0.011(4) -0.004(4)
C126 0.057(5) 0.078(6) 0.066(6) -0.020(5) 0.018(4) -0.011(5)
N13A 0.073(5) 0.075(5) 0.062(5) 0.001(4) -0.015(4) -0.031(4)
C131 0.045(4) 0.074(6) 0.056(5) -0.012(4) -0.004(4) -0.010(4)
C132 0.075(6) 0.060(5) 0.045(4) -0.005(4) 0.008(4) -0.008(4)
N133 0.069(5) 0.066(4) 0.047(4) 0.003(3) 0.006(3) -0.002(4)
C134 0.076(6) 0.057(5) 0.060(5) -0.008(4) 0.016(5) -0.001(5)
C135 0.061(5) 0.081(6) 0.063(5) -0.011(5) 0.008(4) -0.011(5)
C136 0.062(6) 0.069(6) 0.072(6) -0.003(5) 0.008(5) -0.002(4)
N14 0.085(5) 0.071(5) 0.047(4) 0.004(3) -0.008(4) -0.030(4)
C141 0.064(5) 0.047(5) 0.062(5) 0.008(4) 0.018(4) -0.008(4)
C142 0.049(5) 0.060(5) 0.053(4) 0.001(4) 0.002(4) -0.005(4)
N143 0.058(4) 0.062(4) 0.064(4) -0.001(4) 0.010(4) -0.008(3)
C144 0.056(5) 0.060(5) 0.071(6) -0.009(5) 0.016(4) 0.002(4)
C145 0.065(6) 0.073(6) 0.081(6) -0.014(5) -0.003(5) -0.009(5)
C146 0.086(7) 0.049(5) 0.055(5) -0.008(4) 0.011(5) 0.006(5)
N15 0.052(4) 0.075(5) 0.056(4) 0.001(4) 0.002(3) -0.013(4)
C151 0.053(5) 0.068(6) 0.057(5) 0.004(4) 0.017(4) 0.005(4)
C152 0.073(6) 0.054(5) 0.064(5) 0.019(4) 0.016(5) 0.003(4)
N153 0.064(4) 0.057(4) 0.052(4) 0.005(3) 0.012(3) -0.014(4)
C154 0.062(5) 0.052(5) 0.058(5) 0.003(4) 0.015(4) 0.000(4)
C155 0.074(6) 0.041(4) 0.092(7) 0.002(5) 0.022(6) -0.001(4)
C156 0.065(6) 0.093(7) 0.057(5) 0.015(5) 0.025(4) 0.022(5)
N16 0.091(6) 0.078(5) 0.061(4) -0.002(4) 0.021(4) -0.041(4)
C161 0.050(5) 0.058(5) 0.061(5) -0.006(4) 0.008(4) -0.003(4)
C162 0.038(4) 0.066(5) 0.060(5) -0.016(4) 0.007(4) -0.001(4)
N163 0.035(3) 0.064(4) 0.060(4) -0.013(3) 0.006(3) 0.002(3)
C164 0.048(5) 0.068(6) 0.067(5) -0.009(4) 0.000(4) -0.011(4)
C165 0.052(5) 0.117(8) 0.063(6) -0.007(6) 0.009(4) -0.012(5)
C166 0.063(6) 0.080(6) 0.073(6) -0.010(5) 0.019(5) -0.017(5)
C1P 0.057(5) 0.089(6) 0.049(5) 0.007(5) 0.018(4) -0.003(5)
C2P 0.044(5) 0.130(10) 0.101(8) 0.013(7) 0.029(5) -0.004(6)
C3P 0.053(6) 0.110(9) 0.140(10) 0.044(8) 0.046(7) -0.001(6)
C4P 0.079(8) 0.109(9) 0.128(10) 0.011(8) 0.059(7) 0.002(7)
C5P 0.106(8) 0.089(7) 0.067(6) -0.008(6) 0.027(6) -0.013(6)
C6P 0.091(7) 0.080(7) 0.075(6) 0.015(5) 0.027(6) -0.007(6)
C25P 0.064(6) 0.114(8) 0.064(6) 0.000(6) 0.009(5) -0.008(6)
C26P 0.066(6) 0.100(8) 0.087(7) -0.016(6) 0.011(5) 0.017(6)
C27P 0.066(6) 0.089(7) 0.109(8) -0.031(6) 0.006(6) -0.004(5)
C28P 0.089(6) 0.115(6) 0.105(6) -0.016(5) 0.028(5) -0.012(5)
C29P 0.135(8) 0.146(8) 0.126(7) -0.007(6) 0.046(6) -0.009(6)
C30P 0.082(8) 0.161(11) 0.077(7) -0.006(7) 0.026(6) -0.032(8)
C37P 0.063(6) 0.113(8) 0.070(6) 0.008(6) 0.009(5) -0.026(6)
C38P 0.066(6) 0.150(10) 0.058(6) 0.017(6) 0.000(5) -0.010(7)
C39P 0.066(7) 0.179(13) 0.081(7) 0.004(8) 0.028(6) -0.024(8)
C40P 0.116(7) 0.137(8) 0.122(7) 0.018(6) 0.025(6) -0.016(6)
C41P 0.105(10) 0.137(11) 0.164(13) 0.037(10) 0.037(10) -0.018(9)
C42P 0.101(9) 0.135(11) 0.121(10) 0.055(9) 0.048(8) -0.006(8)
C43P 0.100(8) 0.086(7) 0.080(7) 0.000(6) 0.029(6) -0.008(6)
C44P 0.120(10) 0.103(9) 0.127(10) 0.046(8) 0.028(9) -0.011(8)
C45P 0.137(13) 0.148(13) 0.144(13) 0.014(11) 0.019(11) -0.001(11)
C46P 0.161(15) 0.119(12) 0.133(12) 0.040(10) 0.009(11) -0.019(11)
C47P 0.221(19) 0.092(10) 0.122(12) 0.003(9) 0.006(12) -0.003(11)
C48P 0.170(13) 0.084(8) 0.104(9) 0.013(7) 0.028(9) 0.008(9)
P9 0.0636(15) 0.0913(19) 0.0891(18) 0.0128(15) 0.0252(14) 0.0054(14)
O9 0.103(6) 0.095(5) 0.117(6) -0.025(5) 0.038(5) -0.026(4)
N17 0.091(7) 0.090(6) 0.140(9) 0.032(6) 0.048(6) 0.016(5)
C171 0.092(8) 0.075(7) 0.094(7) 0.016(6) 0.036(6) -0.005(6)
C172 0.076(7) 0.137(12) 0.092(8) -0.004(8) 0.017(6) -0.038(8)
N173 0.198(15) 0.064(6) 0.107(8) -0.008(6) 0.029(8) -0.001(7)
C174 0.072(8) 0.138(13) 0.176(15) -0.059(11) 0.014(9) -0.016(9)
C175 0.103(11) 0.101(11) 0.226(19) 0.041(11) 0.041(12) 0.018(9)
C176 0.085(9) 0.107(10) 0.189(15) 0.040(10) 0.051(9) 0.017(7)
N18 0.042(4) 0.138(8) 0.076(5) 0.028(5) 0.008(4) 0.019(4)
C181 0.062(6) 0.120(9) 0.088(7) 0.039(7) 0.029(6) 0.008(6)
C182 0.068(7) 0.114(9) 0.071(6) 0.005(6) 0.014(5) -0.010(6)
N183 0.089(7) 0.123(8) 0.121(8) 0.010(7) 0.041(6) 0.003(6)
C184 0.079(8) 0.088(8) 0.086(7) 0.008(6) 0.017(6) 0.014(6)
C185 0.060(6) 0.068(6) 0.064(5) -0.005(4) 0.022(5) -0.003(5)
C186 0.068(6) 0.089(7) 0.059(5) 0.010(5) 0.005(5) -0.004(5)
C49P 0.071(6) 0.079(7) 0.070(6) 0.002(5) -0.004(5) 0.001(5)
C50P 0.060(6) 0.083(7) 0.082(7) 0.005(6) 0.028(5) 0.009(5)
C51P 0.057(6) 0.122(10) 0.071(6) 0.014(7) 0.019(5) 0.026(6)
C52P 0.103(10) 0.132(12) 0.127(12) 0.041(10) 0.045(9) 0.026(9)
C53P 0.073(7) 0.095(8) 0.128(11) 0.029(8) 0.013(7) 0.004(6)
C54P 0.083(7) 0.078(7) 0.104(8) 0.012(6) 0.037(6) -0.003(6)

loop_
_atom_type_symbol
_atom_type_description
_atom_type_scat_dispersion_real
_atom_type_scat_dispersion_imag
_atom_type_scat_source
C C 0.0181 0.0091 'International Tables Vol C Tables 4.2.6.8 and 6.1.1.4'
H H 0.0000 0.0000 'International Tables Vol C Tables 4.2.6.8 and 6.1.1.4'
N N 0.0311 0.0180 'International Tables Vol C Tables 4.2.6.8 and 6.1.1.4'
O O 0.0492 0.0322 'International Tables Vol C Tables 4.2.6.8 and 6.1.1.4'
P P 0.2955 0.4335 'International Tables Vol C Tables 4.2.6.8 and 6.1.1.4'
Cu Cu -1.9646 0.5888 'International Tables Vol C Tables 4.2.6.8 and 6.1.1.4'

loop_
_geom_angle_atom_site_label_1
_geom_angle_atom_site_label_2
_geom_angle_atom_site_label_3
_geom_angle
N13 Cu1 N133 89.2(3)
N13 Cu1 N33 90.0(3)
N133 Cu1 N33 170.9(3)
N13 Cu1 N153 176.7(3)
N133 Cu1 N153 90.5(3)
N33 Cu1 N153 89.7(3)
N13 Cu1 O1C 92.9(2)
N133 Cu1 O1C 94.8(3)
N33 Cu1 O1C 94.3(3)
N153 Cu1 O1C 90.3(3)
N53 Cu2 N73 89.3(3)
N53 Cu2 N43 177.7(4)
N73 Cu2 N43 90.9(3)
N53 Cu2 N23 89.8(3)
N73 Cu2 N23 172.4(4)
N43 Cu2 N23 89.7(3)
N53 Cu2 O2C 90.6(3)
N73 Cu2 O2C 92.7(3)
N43 Cu2 O2C 91.7(3)
N23 Cu2 O2C 94.8(3)
N83 Cu3 N113 90.8(3)
N83 Cu3 N63 89.6(3)
N113 Cu3 N63 174.1(3)
N83 Cu3 N93 173.8(3)
N113 Cu3 N93 91.3(3)
N63 Cu3 N93 87.8(3)
N83 Cu3 O3C 92.4(3)
N113 Cu3 O3C 95.5(3)
N63 Cu3 O3C 90.4(3)
N93 Cu3 O3C 93.2(3)
N103 Cu4 N143 88.4(3)
N103 Cu4 N163 173.0(3)
N143 Cu4 N163 90.4(3)
N103 Cu4 N123 91.9(3)
N143 Cu4 N123 178.4(3)
N163 Cu4 N123 89.2(3)
N103 Cu4 O4C 94.1(3)
N143 Cu4 O4C 90.8(3)
N163 Cu4 O4C 92.8(3)
N123 Cu4 O4C 90.8(3)
O1' P1 N1 104.2(9)
O1 P1 N1 116.3(5)
O1' P1 N2 103.1(10)
O1 P1 N2 119.0(5)
N1 P1 N2 102.8(4)
O1' P1 C1P 129.6(11)
O1 P1 C1P 104.0(6)
N1 P1 C1P 110.6(4)
N2 P1 C1P 103.5(4)
O2' P2 N4 124.5(11)
O2 P2 N4 107.0(6)
O2' P2 N3 119.9(10)
O2 P2 N3 113.7(6)
N4 P2 N3 103.8(5)
O2' P2 C7Q 84.3(14)
N4 P2 C7Q 114.1(5)
N3 P2 C7Q 108.1(6)
O2 P2 C7P 128.9(8)
N4 P2 C7P 105.1(6)
N3 P2 C7P 95.6(6)
O4 P4 C19P 87.2(11)
O4 P4 N8 113.3(6)
O4' P4 N8 102.4(13)
C19P P4 N8 115.0(9)
O4 P4 N7 120.8(6)
O4' P4 N7 108.0(13)
C19P P4 N7 115.9(9)
N8 P4 N7 104.6(4)
O4' P4 C19Q 132.0(16)
N8 P4 C19Q 106.5(5)
N7 P4 C19Q 100.7(5)
O3 P3 N6 116.1(5)
O3 P3 N5 110.9(5)
N6 P3 N5 103.4(5)
O3 P3 C13P 102.0(8)
N6 P3 C13P 104.9(8)
N5 P3 C13P 120.2(8)
O3 P3 C13Q 114.8(6)
N6 P3 C13Q 103.5(5)
N5 P3 C13Q 107.3(5)
O5 P5 N10 114.0(5)
O5 P5 N9 114.3(4)
N10 P5 N9 103.2(4)
O5 P5 C25P 110.8(5)
N10 P5 C25P 103.9(5)
N9 P5 C25P 109.9(4)
O6 P6 N12 112.9(4)
O6 P6 N11 116.7(4)
N12 P6 N11 101.6(4)
O6 P6 C31P 104.5(7)
N12 P6 C31P 115.4(6)
N11 P6 C31P 106.1(6)
O6 P6 C31Q 113.3(5)
N12 P6 C31Q 107.1(4)
N11 P6 C31Q 104.1(5)
O7 P7 N14 111.9(4)
O7 P7 N13A 115.2(4)
N14 P7 N13A 102.9(4)
O7 P7 C37P 112.4(5)
N14 P7 C37P 108.8(4)
N13A P7 C37P 104.9(4)
O8 P8 N15 111.0(4)
O8 P8 N16 115.2(4)
N15 P8 N16 103.1(4)
O8 P8 C43P 112.9(5)
N15 P8 C43P 108.8(5)
N16 P8 C43P 105.2(5)
C11 N1 P1 127.7(6)
C12 C11 C16 115.2(7)
C12 C11 N1 122.3(7)
C16 C11 N1 122.5(7)
N13 C12 C11 125.1(7)
C14 N13 C12 115.9(7)
C14 N13 Cu1 124.0(6)
C12 N13 Cu1 120.1(5)
N13 C14 C15 123.5(8)
C16 C15 C14 118.9(8)
C15 C16 C11 121.5(8)
C21 N2 P1 128.2(7)
C26 C21 N2 120.1(9)
C26 C21 C22 117.4(9)
N2 C21 C22 122.4(9)
N23 C22 C21 123.7(9)
C22 N23 C24 119.9(9)
C22 N23 Cu2 121.6(7)
C24 N23 Cu2 118.3(7)
N23 C24 C25 123.0(11)
C24 C25 C26 115.7(12)
C21 C26 C25 119.8(10)
C31 N3 P2 122.8(7)
C32 C31 C36 118.1(9)
C32 C31 N3 124.0(9)
C36 C31 N3 117.8(9)
C31 C32 N33 122.9(9)
C34 N33 C32 119.0(8)
C34 N33 Cu1 121.7(6)
C32 N33 Cu1 119.1(7)
N33 C34 C35 121.2(8)
C34 C35 C36 119.7(10)
C35 C36 C31 119.1(10)
C41 N4 P2 127.2(6)
C46 C41 N4 120.3(9)
C46 C41 C42 117.7(9)
N4 C41 C42 122.0(8)
N43 C42 C41 121.8(8)
C42 N43 C44 122.1(8)
C42 N43 Cu2 118.3(6)
C44 N43 Cu2 119.7(6)
N43 C44 C45 117.4(10)
C46 C45 C44 122.4(10)
C41 C46 C45 118.5(9)
C51 N5 P3 128.6(7)
C52 C51 N5 121.8(9)
C52 C51 C56 116.0(9)
N5 C51 C56 122.2(8)
C51 C52 N53 126.0(9)
C54 N53 C52 117.7(8)
C54 N53 Cu2 123.6(7)
C52 N53 Cu2 118.5(6)
N53 C54 C55 119.4(9)
C56 C55 C54 119.6(9)
C55 C56 C51 121.1(9)
C61 N6 P3 127.5(7)
N6 C61 C66 120.7(9)
N6 C61 C62 123.8(9)
C66 C61 C62 114.8(9)
N63 C62 C61 122.1(9)
C62 N63 C64 121.0(8)
C62 N63 Cu3 119.3(6)
C64 N63 Cu3 119.7(6)
N63 C64 C65 122.9(9)
C64 C65 C66 117.3(10)
C65 C66 C61 121.1(10)
C71 N7 P4 129.3(7)
C76 C71 C72 116.8(10)
C76 C71 N7 120.7(9)
C72 C71 N7 122.4(9)
N73 C72 C71 124.0(9)
C72 N73 C74 118.3(9)
C72 N73 Cu2 122.6(6)
C74 N73 Cu2 119.1(7)
N73 C74 C75 120.9(10)
C76 C75 C74 118.5(11)
C75 C76 C71 121.2(10)
C81 N8 P4 128.8(7)
N8 C81 C86 120.9(9)
N8 C81 C82 123.7(9)
C86 C81 C82 115.3(8)
N83 C82 C81 123.9(8)
C84 N83 C82 118.0(8)
C84 N83 Cu3 119.3(6)
C82 N83 Cu3 122.7(5)
N83 C84 C85 120.8(9)
C86 C85 C84 119.2(9)
C85 C86 C81 122.7(9)
C91 N9 P5 127.8(6)
C96 C91 C92 118.9(10)
C96 C91 N9 118.7(9)
C92 C91 N9 122.3(9)
N93 C92 C91 121.6(10)
C92 N93 C94 120.2(9)
C92 N93 Cu3 119.5(6)
C94 N93 Cu3 120.0(7)
N93 C94 C95 121.3(11)
C94 C95 C96 119.3(11)
C91 C96 C95 118.6(10)
C101 N10 P5 125.8(6)
C102 C101 C106 117.7(9)
C102 C101 N10 122.2(9)
C106 C101 N10 119.8(8)
N103 C102 C101 123.8(9)
C104 N103 C102 117.0(8)
C104 N103 Cu4 121.9(6)
C102 N103 Cu4 121.1(6)
C105 C104 N103 120.8(10)
C104 C105 C106 121.8(10)
C101 C106 C105 118.7(9)
C111 N11 P6 128.2(6)
C116 C111 C112 120.0(8)
C116 C111 N11 119.1(7)
C112 C111 N11 120.9(8)
N113 C112 C111 121.7(9)
C112 N113 C114 118.1(8)
C112 N113 Cu3 121.7(7)
C114 N113 Cu3 120.2(6)
C115 C114 N113 121.6(9)
C114 C115 C116 118.7(9)
C111 C116 C115 119.8(9)
C121 N12 P6 128.1(6)
C122 C121 C126 117.8(9)
C122 C121 N12 124.0(8)
C126 C121 N12 118.2(8)
N123 C122 C121 123.1(8)
C122 N123 C124 118.9(7)
C122 N123 Cu4 119.4(5)
C124 N123 Cu4 121.6(7)
N123 C124 C125 121.1(9)
C124 C125 C126 119.3(8)
C125 C126 C121 119.6(9)
C131 N13A P7 127.5(6)
C132 C131 C136 118.3(8)
C132 C131 N13A 122.5(7)
C136 C131 N13A 119.2(8)
N133 C132 C131 122.6(8)
C134 N133 C132 118.2(8)
C134 N133 Cu1 118.5(6)
C132 N133 Cu1 123.2(6)
N133 C134 C135 122.9(8)
C136 C135 C134 118.8(9)
C135 C136 C131 119.1(9)
C141 N14 P7 129.8(7)
C146 C141 N14 122.5(8)
C146 C141 C142 117.5(8)
N14 C141 C142 120.0(8)
N143 C142 C141 122.7(8)
C142 N143 C144 117.9(8)
C142 N143 Cu4 122.7(6)
C144 N143 Cu4 119.4(6)
C145 C144 N143 120.2(9)
C144 C145 C146 121.6(10)
C141 C146 C145 120.1(9)
C151 N15 P8 127.9(6)
C156 C151 N15 121.3(8)
C156 C151 C152 117.6(8)
N15 C151 C152 121.1(8)
N153 C152 C151 120.9(8)
C154 N153 C152 121.5(8)
C154 N153 Cu1 122.8(6)
C152 N153 Cu1 115.7(6)
N153 C154 C155 122.2(8)
C154 C155 C156 120.1(8)
C151 C156 C155 117.8(9)
C161 N16 P8 126.0(6)
C166 C161 C162 118.4(8)
C166 C161 N16 121.4(8)
C162 C161 N16 120.2(7)
N163 C162 C161 121.0(7)
C162 N163 C164 119.9(7)
C162 N163 Cu4 119.2(5)
C164 N163 Cu4 120.9(6)
N163 C164 C165 119.5(9)
C164 C165 C166 122.6(9)
C165 C166 C161 118.5(9)
C6P C1P C2P 119.1(9)
C6P C1P P1 119.9(7)
C2P C1P P1 121.0(7)
C3P C2P C1P 119.2(9)
C4P C3P C2P 120.5(10)
C3P C4P C5P 120.6(10)
C4P C5P C6P 118.5(9)
C1P C6P C5P 121.9(8)
C26P C25P C30P 121.5(9)
C26P C25P P5 117.8(7)
C30P C25P P5 120.0(7)
C25P C26P C27P 119.0(9)
C28P C27P C26P 119.7(9)
C27P C28P C29P 120.2(10)
C30P C29P C28P 120.6(11)
C29P C30P C25P 118.2(10)
C8P C7P C12P 120.0
C8P C7P P2 126.4(9)
C12P C7P P2 113.4(9)
C7P C8P C9P 120.0
C8P C9P C10P 120.0
C11P C10P C9P 120.0
C10P C11P C12P 120.0
C11P C12P C7P 120.0
C14P C13P C18P 120.0
C14P C13P P3 112.2(11)
C18P C13P P3 127.7(12)
C15P C14P C13P 120.0
C14P C15P C16P 120.0
C15P C16P C17P 120.0
C18P C17P C16P 120.0
C17P C18P C13P 120.0
C20P C19P C24P 120.0
C20P C19P P4 106.5(13)
C24P C19P P4 133.5(13)
C19P C20P C21P 120.0
C22P C21P C20P 120.0
C21P C22P C23P 120.0
C24P C23P C22P 120.0
C23P C24P C19P 120.0
C32P C31P C36P 120.0
C32P C31P P6 118.3(9)
C36P C31P P6 121.7(9)
C31P C32P C33P 120.0
C32P C33P C34P 120.0
C35P C34P C33P 120.0
C34P C35P C36P 120.0
C35P C36P C31P 120.0
C8Q C7Q C12Q 120.0
C8Q C7Q P2 115.4(7)
C12Q C7Q P2 124.5(7)
C7Q C8Q C9Q 120.0
C10Q C9Q C8Q 120.0
C11Q C10Q C9Q 120.0
C10Q C11Q C12Q 120.0
C11Q C12Q C7Q 120.0
C14Q C13Q C18Q 120.0
C14Q C13Q P3 122.7(7)
C18Q C13Q P3 117.3(7)
C13Q C14Q C15Q 120.0
C14Q C15Q C16Q 120.0
C17Q C16Q C15Q 120.0
C16Q C17Q C18Q 120.0
C17Q C18Q C13Q 120.0
C20Q C19Q C24Q 120.0
C20Q C19Q P4 124.6(6)
C24Q C19Q P4 115.3(6)
C19Q C20Q C21Q 120.0
C22Q C21Q C20Q 120.0
C21Q C22Q C23Q 120.0
C22Q C23Q C24Q 120.0
C23Q C24Q C19Q 120.0
C32Q C31Q C36Q 120.0
C32Q C31Q P6 121.3(6)
C36Q C31Q P6 118.7(6)
C33Q C32Q C31Q 120.0
C32Q C33Q C34Q 120.0
C35Q C34Q C33Q 120.0
C34Q C35Q C36Q 120.0
C35Q C36Q C31Q 120.0
C42P C37P C38P 117.8(9)
C42P C37P P7 121.3(8)
C38P C37P P7 120.9(8)
C39P C38P C37P 121.1(10)
C40P C39P C38P 119.2(11)
C39P C40P C41P 121.1(12)
C40P C41P C42P 118.7(12)
C37P C42P C41P 121.6(11)
C44P C43P C48P 118.2(10)
C44P C43P P8 121.6(8)
C48P C43P P8 120.2(9)
C43P C44P C45P 122.6(11)
C46P C45P C44P 116.6(12)
C45P C46P C47P 122.2(13)
C46P C47P C48P 119.9(12)
C47P C48P C43P 119.6(11)
O9 P9 N18 112.3(5)
O9 P9 N17 112.1(5)
N18 P9 N17 104.7(5)
O9 P9 C49P 113.0(5)
N18 P9 C49P 109.3(5)
N17 P9 C49P 104.9(5)
C171 N17 P9 127.9(9)
C176 C171 C172 120.1(12)
C176 C171 N17 118.7(11)
C172 C171 N17 121.2(12)
N173 C172 C171 122.3(14)
C172 N173 C174 115.2(14)
C175 C174 N173 126.6(17)
C174 C175 C176 118.6(16)
C171 C176 C175 116.4(14)
C181 N18 P9 124.9(7)
C182 C181 C186 119.0(10)
C182 C181 N18 119.7(12)
C186 C181 N18 121.0(10)
C181 C182 N183 114.5(11)
C184 N183 C182 119.7(11)
C185 C184 N183 123.9(11)
C184 C185 C186 119.6(10)
C185 C186 C181 123.0(10)
C54P C49P C50P 115.6(10)
C54P C49P P9 125.4(8)
C50P C49P P9 118.3(8)
C51P C50P C49P 120.1(11)
C50P C51P C52P 119.7(11)
C51P C52P C53P 121.0(13)
C54P C53P C52P 114.2(13)
C49P C54P C53P 129.2(13)
O13 N1A O11 122.7(19)
O13 N1A O12 118.5(18)
O11 N1A O12 118.4(18)
O13' N1B O11' 122.6(17)
O13' N1B O12' 117.0(16)
O11' N1B O12' 120.4(16)
O22 N2A O23 118.0(10)
O22 N2A O21 123.4(11)
O23 N2A O21 118.1(11)
O31 N3A O33 122.2(10)
O31 N3A O32 121.1(10)
O33 N3A O32 115.9(10)
O41 N4A O43 118(2)
O41 N4A O42 120(2)
O43 N4A O42 116(2)
O41' N4B O43' 123.7(16)
O41' N4B O42' 115.5(16)
O43' N4B O42' 119.2(15)
O53 N5A O51 119.7(8)
O53 N5A O52 121.1(8)
O51 N5A O52 119.0(7)
O61 N6A O63 121.6(8)
O61 N6A O62 119.9(8)
O63 N6A O62 118.5(8)
O72 N7A O71 122.4(11)
O72 N7A O73 114.0(13)
O71 N7A O73 121.5(13)
O81 N8A O83 127(2)
O81 N8A O82 114(2)
O83 N8A O82 115(2)
O81' N8B O83' 132(2)
O81' N8B O82' 117.1(18)
O83' N8B O82' 111.2(18)

loop_
_geom_bond_atom_site_label_1
_geom_bond_atom_site_label_2
_geom_bond_distance
Cu1 N13 1.987(7)
Cu1 N133 2.008(7)
Cu1 N33 2.022(7)
Cu1 N153 2.046(7)
Cu1 O1C 2.277(6)
Cu2 N53 2.004(8)
Cu2 N73 2.019(8)
Cu2 N43 2.024(7)
Cu2 N23 2.045(8)
Cu2 O2C 2.391(7)
Cu3 N83 2.005(7)
Cu3 N113 2.030(8)
Cu3 N63 2.057(6)
Cu3 N93 2.064(7)
Cu3 O3C 2.318(7)
Cu4 N103 2.021(7)
Cu4 N143 2.022(7)
Cu4 N163 2.026(7)
Cu4 N123 2.047(7)
Cu4 O4C 2.347(7)
P1 O1' 1.484(12)
P1 O1 1.520(8)
P1 N1 1.621(8)
P1 N2 1.624(8)
P1 C1P 1.782(9)
P2 O2' 1.453(13)
P2 O2 1.522(9)
P2 N4 1.663(9)
P2 N3 1.665(9)
P2 C7Q 1.716(8)
P2 C7P 1.892(12)
P4 O4 1.399(9)
P4 O4' 1.510(14)
P4 C19P 1.620(15)
P4 N8 1.629(8)
P4 N7 1.647(8)
P4 C19Q 1.844(9)
P3 O3 1.487(9)
P3 N6 1.617(9)
P3 N5 1.621(9)
P3 C13P 1.748(14)
P3 C13Q 1.844(9)
P5 O5 1.483(7)
P5 N10 1.642(9)
P5 N9 1.649(9)
P5 C25P 1.800(10)
P6 O6 1.460(7)
P6 N12 1.650(7)
P6 N11 1.651(7)
P6 C31P 1.711(12)
P6 C31Q 1.850(8)
P7 O7 1.457(8)
P7 N14 1.621(9)
P7 N13A 1.652(7)
P7 C37P 1.761(10)
P8 O8 1.493(7)
P8 N15 1.635(8)
P8 N16 1.661(8)
P8 C43P 1.742(11)
N1 C11 1.415(10)
C11 C12 1.387(11)
C11 C16 1.397(11)
C12 N13 1.354(10)
N13 C14 1.316(10)
C14 C15 1.399(12)
C15 C16 1.319(12)
N2 C21 1.392(12)
C21 C26 1.391(15)
C21 C22 1.395(13)
C22 N23 1.316(12)
N23 C24 1.345(14)
C24 C25 1.390(16)
C25 C26 1.461(16)
N3 C31 1.399(12)
C31 C32 1.354(13)
C31 C36 1.392(14)
C32 N33 1.361(11)
N33 C34 1.328(11)
C34 C35 1.379(13)
C35 C36 1.380(14)
N4 C41 1.380(12)
C41 C46 1.370(12)
C41 C42 1.415(13)
C42 N43 1.298(12)
N43 C44 1.357(12)
C44 C45 1.379(14)
C45 C46 1.372(15)
N5 C51 1.374(11)
C51 C52 1.335(12)
C51 C56 1.395(12)
C52 N53 1.371(12)
N53 C54 1.325(12)
C54 C55 1.445(14)
C55 C56 1.337(13)
N6 C61 1.383(12)
C61 C66 1.420(15)
C61 C62 1.437(12)
C62 N63 1.296(11)
N63 C64 1.332(11)
C64 C65 1.377(13)
C65 C66 1.384(15)
N7 C71 1.414(12)
C71 C76 1.360(13)
C71 C72 1.378(13)
C72 N73 1.297(12)
N73 C74 1.321(12)
C74 C75 1.415(15)
C75 C76 1.316(15)
N8 C81 1.348(11)
C81 C86 1.376(13)
C81 C82 1.388(12)
C82 N83 1.380(11)
N83 C84 1.318(11)
C84 C85 1.423(13)
C85 C86 1.333(12)
N9 C91 1.424(13)
C91 C96 1.356(14)
C91 C92 1.379(13)
C92 N93 1.320(12)
N93 C94 1.333(11)
C94 C95 1.345(15)
C95 C96 1.407(16)
N10 C101 1.406(13)
C101 C102 1.369(13)
C101 C106 1.371(13)
C102 N103 1.359(11)
N103 C104 1.357(12)
C104 C105 1.350(13)
C105 C106 1.371(14)
N11 C111 1.427(11)
C111 C116 1.343(12)
C111 C112 1.359(12)
C112 N113 1.344(11)
N113 C114 1.370(11)
C114 C115 1.351(13)
C115 C116 1.388(13)
N12 C121 1.433(11)
C121 C122 1.365(12)
C121 C126 1.375(12)
C122 N123 1.330(11)
N123 C124 1.342(11)
C124 C125 1.367(12)
C125 C126 1.374(13)
N13A C131 1.407(11)
C131 C132 1.398(12)
C131 C136 1.398(12)
C132 N133 1.336(10)
N133 C134 1.330(11)
C134 C135 1.401(13)
C135 C136 1.364(13)
N14 C141 1.405(11)
C141 C146 1.309(12)
C141 C142 1.436(12)
C142 N143 1.309(10)
N143 C144 1.362(11)
C144 C145 1.351(13)
C145 C146 1.357(12)
N15 C151 1.388(11)
C151 C156 1.369(13)
C151 C152 1.430(12)
C152 N153 1.296(11)
N153 C154 1.292(10)
C154 C155 1.340(12)
C155 C156 1.397(13)
N16 C161 1.413(11)
C161 C166 1.367(12)
C161 C162 1.405(12)
C162 N163 1.340(11)
N163 C164 1.349(10)
C164 C165 1.352(13)
C165 C166 1.356(13)
C1P C6P 1.368(10)
C1P C2P 1.388(10)
C2P C3P 1.386(11)
C3P C4P 1.370(11)
C4P C5P 1.375(11)
C5P C6P 1.380(10)
C25P C26P 1.373(10)
C25P C30P 1.394(10)
C26P C27P 1.390(10)
C27P C28P 1.382(11)
C28P C29P 1.383(11)
C29P C30P 1.380(11)
C7P C8P 1.3900
C7P C12P 1.3900
C8P C9P 1.3900
C9P C10P 1.3900
C10P C11P 1.3900
C11P C12P 1.3900
C13P C14P 1.3900
C13P C18P 1.3900
C14P C15P 1.3900
C15P C16P 1.3900
C16P C17P 1.3900
C17P C18P 1.3900
C19P C20P 1.3900
C19P C24P 1.3900
C20P C21P 1.3900
C21P C22P 1.3900
C22P C23P 1.3900
C23P C24P 1.3900
C31P C32P 1.3900
C31P C36P 1.3900
C32P C33P 1.3900
C33P C34P 1.3900
C34P C35P 1.3900
C35P C36P 1.3900
C7Q C8Q 1.3900
C7Q C12Q 1.3900
C8Q C9Q 1.3900
C9Q C10Q 1.3900
C10Q C11Q 1.3900
C11Q C12Q 1.3900
C13Q C14Q 1.3900
C13Q C18Q 1.3900
C14Q C15Q 1.3900
C15Q C16Q 1.3900
C16Q C17Q 1.3900
C17Q C18Q 1.3900
C19Q C20Q 1.3900
C19Q C24Q 1.3900
C20Q C21Q 1.3900
C21Q C22Q 1.3900
C22Q C23Q 1.3900
C23Q C24Q 1.3900
C31Q C32Q 1.3900
C31Q C36Q 1.3900
C32Q C33Q 1.3900
C33Q C34Q 1.3900
C34Q C35Q 1.3900
C35Q C36Q 1.3900
C37P C42P 1.381(11)
C37P C38P 1.397(10)
C38P C39P 1.392(11)
C39P C40P 1.373(11)
C40P C41P 1.374(12)
C41P C42P 1.401(11)
C43P C44P 1.389(11)
C43P C48P 1.394(11)
C44P C45P 1.393(12)
C45P C46P 1.366(12)
C46P C47P 1.382(12)
C47P C48P 1.385(12)
P9 O9 1.498(8)
P9 N18 1.615(9)
P9 N17 1.647(10)
P9 C49P 1.748(11)
N17 C171 1.451(14)
C171 C176 1.320(16)
C171 C172 1.434(16)
C172 N173 1.288(16)
N173 C174 1.384(18)
C174 C175 1.26(2)
C175 C176 1.450(19)
N18 C181 1.425(13)
C181 C182 1.398(15)
C181 C186 1.409(16)
C182 N183 1.460(15)
N183 C184 1.353(15)
C184 C185 1.285(14)
C185 C186 1.307(13)
C49P C54P 1.338(14)
C49P C50P 1.422(13)
C50P C51P 1.387(15)
C51P C52P 1.405(19)
C52P C53P 1.420(19)
C53P C54P 1.354(15)
N1A O13 1.205(13)
N1A O11 1.222(13)
N1A O12 1.227(14)
N1B O13' 1.201(13)
N1B O11' 1.225(13)
N1B O12' 1.235(13)
N2A O22 1.174(9)
N2A O23 1.217(10)
N2A O21 1.249(10)
N3A O31 1.189(9)
N3A O33 1.220(10)
N3A O32 1.226(10)
N4A O41 1.220(14)
N4A O43 1.232(14)
N4A O42 1.240(15)
N4B O41' 1.211(13)
N4B O43' 1.220(12)
N4B O42' 1.243(13)
N5A O53 1.224(9)
N5A O51 1.224(8)
N5A O52 1.227(8)
N6A O61 1.197(8)
N6A O63 1.200(9)
N6A O62 1.241(8)
N7A O72 1.197(11)
N7A O71 1.223(10)
N7A O73 1.227(12)
N8A O81 1.218(14)
N8A O83 1.225(14)
N8A O82 1.238(15)
N8B O81' 1.203(13)
N8B O83' 1.209(13)
N8B O82' 1.259(14)

loop_
_platon_squeeze_void_nr
_platon_squeeze_void_average_x
_platon_squeeze_void_average_y
_platon_squeeze_void_average_z
_platon_squeeze_void_volume
_platon_squeeze_void_count_electrons
_platon_squeeze_void_content
1 0.000 0.500 0.000 32 19 ' '
2 0.019 0.623 0.264 435 171 ' '
3 0.064 0.202 0.453 279 84 ' '
4 -0.064 0.798 0.547 279 84 ' '
5 -0.019 0.377 0.736 435 152 ' '
6 0.481 0.123 0.236 435 165 ' '
7 0.519 0.877 0.764 435 157 ' '
8 0.119 0.560 0.582 11 6 ' '
9 0.179 0.492 0.045 13 4 ' '
10 0.229 0.798 0.516 22 9 ' '
11 0.241 0.444 0.111 22 6 ' '
12 0.262 0.946 0.393 23 8 ' '
13 0.436 0.702 0.047 279 85 ' '
14 0.272 0.298 0.984 22 8 ' '
15 0.332 0.998 0.460 13 3 ' '
16 0.381 0.060 0.918 11 9 ' '
17 0.564 0.298 -0.047 279 84 ' '
18 0.504 -0.001 0.501 31 18 ' '
19 0.618 0.940 0.082 11 7 ' '
20 0.679 1.008 0.545 13 5 ' '
21 0.729 0.702 0.016 22 12 ' '
22 0.741 0.056 0.611 23 7 ' '
23 0.762 0.554 0.893 24 9 ' '
24 0.771 0.202 0.484 22 10 ' '
25 0.825 0.504 0.959 11 3 ' '
26 0.881 0.440 0.418 11 10 ' '
